data_4345067
loop_
_publ_author_name
'Botezat, Olga'
'van Leusen, Jan'
'Kravtsov, Victor Ch'
'K\"ogerler, Paul'
'Baca, Svetlana G.'

_publ_section_title
;
 Ultralarge 3d/4f Coordination Wheels: From Carboxylate/Amino
 Alcohol-Supported {Fe4Ln2} to {Fe18Ln6} Rings.
;
_journal_issue 4
_journal_name_full 'Inorganic chemistry'
_journal_page_first 1814
_journal_page_last 1822
_journal_paper_doi 10.1021/acs.inorgchem.6b02100
_journal_volume 56
_journal_year 2017
_chemical_formula_sum 'C207 H457 Fe18 N45 O116 Y6'
_chemical_formula_weight 6971.91
_space_group_crystal_system triclinic
_space_group_IT_number 2
_space_group_name_Hall '-P 1'
_space_group_name_H-M_alt 'P -1'
_symmetry_space_group_name_Hall '-P 1'
_symmetry_space_group_name_H-M 'P -1'
_atom_sites_solution_hydrogens mixed
_audit_creation_method SHELXL-2014/7
_cell_angle_alpha 78.380(2)
_cell_angle_beta 81.161(2)
_cell_angle_gamma 78.225(2)
_cell_formula_units_Z 1
_cell_length_a 15.7078(12)
_cell_length_b 22.8333(17)
_cell_length_c 24.5202(18)
_cell_measurement_reflns_used 8051
_cell_measurement_temperature 100(2)
_cell_measurement_theta_max 21.97
_cell_measurement_theta_min 2.29
_cell_volume 8374.6(11)
_computing_cell_refinement 'Bruker SAINT'
_computing_data_collection 'Bruker APEX2'
_computing_data_reduction 'Bruker SAINT'
_computing_molecular_graphics 'Bruker SHELXTL'
_computing_publication_material 'Bruker SHELXTL'
_computing_structure_refinement 'SHELXL-2014/7 (Sheldrick, 2014)'
_computing_structure_solution 'SHELXS-97 (Sheldrick, 2008)'
_diffrn_ambient_temperature 100(2)
_diffrn_measured_fraction_theta_full 0.999
_diffrn_measured_fraction_theta_max 0.999
_diffrn_measurement_device_type 'Bruker APEX-II CCD'
_diffrn_measurement_method '\f and \w scans'
_diffrn_radiation_type MoK\a
_diffrn_radiation_wavelength 0.71073
_diffrn_reflns_av_R_equivalents 0.1295
_diffrn_reflns_av_unetI/netI 0.2033
_diffrn_reflns_Laue_measured_fraction_full 0.999
_diffrn_reflns_Laue_measured_fraction_max 0.999
_diffrn_reflns_limit_h_max 18
_diffrn_reflns_limit_h_min -18
_diffrn_reflns_limit_k_max 27
_diffrn_reflns_limit_k_min -27
_diffrn_reflns_limit_l_max 29
_diffrn_reflns_limit_l_min -29
_diffrn_reflns_number 92964
_diffrn_reflns_point_group_measured_fraction_full 0.999
_diffrn_reflns_point_group_measured_fraction_max 0.999
_diffrn_reflns_theta_full 25.050
_diffrn_reflns_theta_max 25.050
_diffrn_reflns_theta_min 1.365
_exptl_absorpt_coefficient_mu 1.862
_exptl_absorpt_correction_T_max 0.719
_exptl_absorpt_correction_T_min 0.674
_exptl_absorpt_correction_type multi-scan
_exptl_absorpt_process_details sadabs
_exptl_crystal_colour yellow
_exptl_crystal_density_diffrn 1.382
_exptl_crystal_description block
_exptl_crystal_F_000 3644
_exptl_crystal_size_max 0.230
_exptl_crystal_size_mid 0.220
_exptl_crystal_size_min 0.190
_exptl_transmission_factor_max 0.745
_exptl_transmission_factor_min 0.624
_refine_diff_density_max 1.293
_refine_diff_density_min -0.798
_refine_diff_density_rms 0.161
_refine_ls_extinction_method none
_refine_ls_goodness_of_fit_ref 1.008
_refine_ls_hydrogen_treatment constr
_refine_ls_matrix_type full
_refine_ls_number_parameters 1884
_refine_ls_number_reflns 29647
_refine_ls_number_restraints 168
_refine_ls_restrained_S_all 1.015
_refine_ls_R_factor_all 0.1283
_refine_ls_R_factor_gt 0.0613
_refine_ls_shift/su_max 0.001
_refine_ls_shift/su_mean 0.000
_refine_ls_structure_factor_coef Fsqd
_refine_ls_weighting_details 'w=1/[\s^2^(Fo^2^)+(0.0357P)^2^] where P=(Fo^2^+2Fc^2^)/3'
_refine_ls_weighting_scheme calc
_refine_ls_wR_factor_gt 0.1386
_refine_ls_wR_factor_ref 0.1489
_reflns_Friedel_coverage 0.000
_reflns_number_gt 13956
_reflns_number_total 29647
_reflns_threshold_expression 'I > 2\s(I)'
_cod_data_source_file ic6b02100_si_017.cif
_cod_data_source_block O402sb_V1
_cod_depositor_comments 'Adding full bibliography for 4345065--4345072.cif.'
_cod_database_code 4345067
_shelx_shelxl_version_number 2014/7
_shelx_space_group_comment
;
The symmetry employed for this shelxl refinement is uniquely defined
by the following loop, which should always be used as a source of
symmetry information in preference to the above space-group names.
They are only intended as comments.
;
_shelx_estimated_absorpt_t_min 0.674
_shelx_estimated_absorpt_t_max 0.719

loop_
_space_group_symop_operation_xyz
'x, y, z'
'-x, -y, -z'

loop_
_atom_site_label
_atom_site_type_symbol
_atom_site_fract_x
_atom_site_fract_y
_atom_site_fract_z
_atom_site_U_iso_or_equiv
_atom_site_adp_type
_atom_site_occupancy
_atom_site_site_symmetry_order
_atom_site_calc_flag
_atom_site_refinement_flags_posn
_atom_site_refinement_flags_adp
_atom_site_refinement_flags_occupancy
_atom_site_disorder_assembly
_atom_site_disorder_group
Y1 Y 0.90768(5) 0.84841(3) 0.09862(3) 0.0235(2) Uani 1 1 d . . . . .
Y2 Y 0.79121(5) 0.41994(3) 0.45019(3) 0.0241(2) Uani 1 1 d . . . . .
Y3 Y 0.37241(5) 0.08616(3) 0.33823(3) 0.0242(2) Uani 1 1 d . . . . .
Fe1 Fe 0.87697(7) 0.75534(5) 0.22175(4) 0.0229(3) Uani 1 1 d . . . . .
Fe2 Fe 0.87174(8) 0.61506(5) 0.26477(4) 0.0265(3) Uani 1 1 d . . . . .
Fe3 Fe 0.73038(7) 0.54695(5) 0.34850(4) 0.0253(3) Uani 1 1 d . . . . .
Fe4 Fe 0.71857(7) 0.29578(5) 0.43399(4) 0.0224(3) Uani 1 1 d . . . . .
Fe5 Fe 0.55043(7) 0.26871(5) 0.39280(4) 0.0236(3) Uani 1 1 d . . . . .
Fe6 Fe 0.52661(7) 0.18077(5) 0.31145(4) 0.0253(3) Uani 1 1 d . . . . .
Fe7 Fe 0.25940(7) 0.09171(5) 0.23113(4) 0.0256(3) Uani 1 1 d . . . . .
Fe8 Fe 0.28056(7) 0.12166(5) 0.09851(4) 0.0250(3) Uani 1 1 d . . . . .
Fe9 Fe 0.14469(8) 0.20228(5) 0.01498(4) 0.0266(3) Uani 1 1 d . . . . .
C1 C 0.8253(6) 0.9973(4) 0.1019(3) 0.030(2) Uani 1 1 d . . . . .
C2 C 0.7472(5) 1.0387(3) 0.1242(3) 0.031(2) Uani 1 1 d . . . . .
H2 H 0.7405 1.0266 0.1660 0.037 Uiso 1 1 calc R U . . .
C3 C 0.6647(5) 1.0309(4) 0.1042(3) 0.046(2) Uani 1 1 d . . . . .
H3A H 0.6693 1.0419 0.0633 0.069 Uiso 1 1 calc R U . . .
H3B H 0.6143 1.0573 0.1208 0.069 Uiso 1 1 calc R U . . .
H3C H 0.6570 0.9885 0.1156 0.069 Uiso 1 1 calc R U . . .
C4 C 0.7595(6) 1.1047(4) 0.1110(4) 0.059(3) Uani 1 1 d . . . . .
H4A H 0.7645 1.1186 0.0703 0.089 Uiso 1 1 calc R U . . .
H4B H 0.8130 1.1081 0.1252 0.089 Uiso 1 1 calc R U . . .
H4C H 0.7091 1.1299 0.1289 0.089 Uiso 1 1 calc R U . . .
C5 C 0.9644(5) 0.8570(3) 0.2233(3) 0.025(2) Uani 1 1 d . . . . .
C6 C 0.9949(5) 0.8981(3) 0.2558(3) 0.033(2) Uani 1 1 d . . . . .
H6 H 0.9807 0.8838 0.2969 0.040 Uiso 1 1 calc R U . . .
C7 C 0.9473(6) 0.9623(4) 0.2402(4) 0.064(3) Uani 1 1 d . . . . .
H7A H 0.9589 0.9874 0.2652 0.096 Uiso 1 1 calc R U . . .
H7B H 0.8842 0.9625 0.2438 0.096 Uiso 1 1 calc R U . . .
H7C H 0.9677 0.9786 0.2014 0.096 Uiso 1 1 calc R U . . .
C8 C 1.0931(6) 0.8944(4) 0.2423(4) 0.072(3) Uani 1 1 d . . . . .
H8A H 1.1226 0.8525 0.2539 0.108 Uiso 1 1 calc R U . . .
H8B H 1.1125 0.9213 0.2624 0.108 Uiso 1 1 calc R U . . .
H8C H 1.1077 0.9069 0.2018 0.108 Uiso 1 1 calc R U . . .
C9 C 1.0003(6) 0.3981(4) 0.4692(4) 0.043(2) Uani 1 1 d . . . . .
C10 C 1.0838(6) 0.3587(5) 0.4508(4) 0.064(3) Uani 1 1 d . . . . .
H10 H 1.0630 0.3211 0.4476 0.077 Uiso 1 1 calc R U . . .
C11 C 1.1210(6) 0.3804(4) 0.3900(3) 0.062(3) Uani 1 1 d . . . . .
H11A H 1.1416 0.4187 0.3875 0.092 Uiso 1 1 calc R U . . .
H11B H 1.0751 0.3868 0.3654 0.092 Uiso 1 1 calc R U . . .
H11C H 1.1700 0.3497 0.3783 0.092 Uiso 1 1 calc R U . . .
C12 C 1.1410(8) 0.3369(7) 0.4889(5) 0.175(8) Uani 1 1 d . . . . .
H12A H 1.1974 0.3192 0.4703 0.263 Uiso 1 1 calc R U . . .
H12B H 1.1183 0.3057 0.5178 0.263 Uiso 1 1 calc R U . . .
H12C H 1.1490 0.3701 0.5064 0.263 Uiso 1 1 calc R U . . .
C13 C 0.8037(5) 0.2833(4) 0.5372(3) 0.030(2) Uani 1 1 d . . . . .
C14 C 0.8359(6) 0.2433(4) 0.5903(4) 0.039(2) Uani 1 1 d . . . . .
H14 H 0.8071 0.2068 0.6003 0.047 Uiso 0.679(10) 1 calc R U P A 1
H14' H 0.8640 0.2031 0.5798 0.047 Uiso 0.321(10) 1 calc R U P A 2
C15 C 0.8153(11) 0.2793(7) 0.6394(5) 0.072(6) Uani 0.679(10) 1 d . . P A 1
H15A H 0.8390 0.3170 0.6282 0.108 Uiso 0.679(10) 1 calc R U P A 1
H15B H 0.8420 0.2545 0.6720 0.108 Uiso 0.679(10) 1 calc R U P A 1
H15C H 0.7517 0.2890 0.6491 0.108 Uiso 0.679(10) 1 calc R U P A 1
C16 C 0.9276(11) 0.2250(8) 0.5824(6) 0.090(7) Uani 0.679(10) 1 d . U P A 1
H16A H 0.9427 0.1957 0.5567 0.134 Uiso 0.679(10) 1 calc R U P A 1
H16B H 0.9486 0.2060 0.6186 0.134 Uiso 0.679(10) 1 calc R U P A 1
H16C H 0.9550 0.2605 0.5666 0.134 Uiso 0.679(10) 1 calc R U P A 1
C15' C 0.7632(17) 0.2327(11) 0.6295(10) 0.036(8) Uani 0.321(10) 1 d . U P A 2
H15D H 0.7331 0.2710 0.6412 0.053 Uiso 0.321(10) 1 calc R U P A 2
H15E H 0.7828 0.2035 0.6623 0.053 Uiso 0.321(10) 1 calc R U P A 2
H15F H 0.7229 0.2162 0.6125 0.053 Uiso 0.321(10) 1 calc R U P A 2
C16' C 0.909(2) 0.2688(14) 0.6079(14) 0.056(10) Uani 0.321(10) 1 d . U P A 2
H16D H 0.9273 0.2441 0.6430 0.084 Uiso 0.321(10) 1 calc R U P A 2
H16E H 0.8867 0.3109 0.6133 0.084 Uiso 0.321(10) 1 calc R U P A 2
H16F H 0.9588 0.2677 0.5785 0.084 Uiso 0.321(10) 1 calc R U P A 2
C17 C 0.2466(7) 0.0923(5) 0.4622(4) 0.065(3) Uani 1 1 d . . . . .
C18 C 0.1598(9) 0.1222(6) 0.4884(5) 0.107(4) Uani 1 1 d . U . . .
H18 H 0.1625 0.1151 0.5297 0.129 Uiso 1 1 calc R U . . .
C19 C 0.0988(7) 0.0882(6) 0.4793(5) 0.130(6) Uani 1 1 d . U . . .
H19A H 0.1019 0.0881 0.4390 0.195 Uiso 1 1 calc R U . . .
H19B H 0.0396 0.1065 0.4933 0.195 Uiso 1 1 calc R U . . .
H19C H 0.1128 0.0463 0.4992 0.195 Uiso 1 1 calc R U . . .
C20 C 0.1339(9) 0.1869(5) 0.4705(5) 0.140(6) Uani 1 1 d . U . . .
H20A H 0.1327 0.1958 0.4298 0.209 Uiso 1 1 calc R U . . .
H20B H 0.1759 0.2082 0.4804 0.209 Uiso 1 1 calc R U . . .
H20C H 0.0754 0.2005 0.4891 0.209 Uiso 1 1 calc R U . . .
C21 C 0.2304(5) -0.0048(3) 0.3309(3) 0.031(2) Uani 1 1 d . . . . .
C22 C 0.1841(5) -0.0555(3) 0.3625(3) 0.028(2) Uani 1 1 d . . . . .
H22 H 0.1942 -0.0879 0.3390 0.034 Uiso 1 1 calc R U . . .
C23 C 0.2168(5) -0.0838(4) 0.4183(3) 0.046(3) Uani 1 1 d . . . . .
H23A H 0.2786 -0.1026 0.4123 0.068 Uiso 1 1 calc R U . . .
H23B H 0.1825 -0.1149 0.4376 0.068 Uiso 1 1 calc R U . . .
H23C H 0.2105 -0.0524 0.4413 0.068 Uiso 1 1 calc R U . . .
C24 C 0.0847(6) -0.0301(4) 0.3700(3) 0.050(3) Uani 1 1 d . . . . .
H24A H 0.0730 0.0006 0.3942 0.075 Uiso 1 1 calc R U . . .
H24B H 0.0530 -0.0633 0.3873 0.075 Uiso 1 1 calc R U . . .
H24C H 0.0651 -0.0117 0.3333 0.075 Uiso 1 1 calc R U . . .
C25 C 1.1203(5) 0.8609(3) 0.0856(3) 0.035(2) Uani 1 1 d . . . . .
H25A H 1.1841 0.8507 0.0743 0.043 Uiso 1 1 calc R U . . .
H25B H 1.1116 0.8680 0.1248 0.043 Uiso 1 1 calc R U . . .
C26 C 1.0834(5) 0.9174(4) 0.0487(3) 0.036(2) Uani 1 1 d . . . . .
H26A H 1.0976 0.9530 0.0604 0.044 Uiso 1 1 calc R U . . .
H26B H 1.1103 0.9164 0.0095 0.044 Uiso 1 1 calc R U . . .
C27 C 1.1040(5) 0.7889(3) 0.0273(3) 0.032(2) Uani 1 1 d . . . . .
H27A H 1.1628 0.7979 0.0115 0.039 Uiso 1 1 calc R U . . .
H27B H 1.1071 0.7444 0.0326 0.039 Uiso 1 1 calc R U . . .
C28 C 1.0395(5) 0.8201(4) -0.0130(3) 0.032(2) Uani 1 1 d . . . . .
H28A H 1.0443 0.8636 -0.0244 0.038 Uiso 1 1 calc R U . . .
H28B H 1.0517 0.8012 -0.0470 0.038 Uiso 1 1 calc R U . . .
C29 C 1.0995(5) 0.7592(3) 0.1295(3) 0.031(2) Uani 1 1 d . . . . .
H29A H 1.1006 0.7759 0.1635 0.037 Uiso 1 1 calc R U . . .
H29B H 1.1582 0.7354 0.1201 0.037 Uiso 1 1 calc R U . . .
C30 C 1.0304(5) 0.7172(3) 0.1411(3) 0.035(2) Uani 1 1 d . . . . .
H30A H 1.0346 0.6960 0.1090 0.042 Uiso 1 1 calc R U . . .
H30B H 1.0415 0.6862 0.1750 0.042 Uiso 1 1 calc R U . . .
C31 C 0.7331(5) 0.8457(3) 0.2657(3) 0.031(2) Uani 1 1 d . . . . .
H31A H 0.7697 0.8718 0.2753 0.037 Uiso 1 1 calc R U . . .
H31B H 0.6726 0.8573 0.2835 0.037 Uiso 1 1 calc R U . . .
C32 C 0.7331(5) 0.8569(3) 0.2031(3) 0.027(2) Uani 1 1 d . . . . .
H32A H 0.6799 0.8457 0.1941 0.032 Uiso 1 1 calc R U . . .
H32B H 0.7317 0.9007 0.1882 0.032 Uiso 1 1 calc R U . . .
C33 C 0.7037(5) 0.7405(3) 0.2901(3) 0.028(2) Uani 1 1 d . . . . .
H33A H 0.6432 0.7632 0.2957 0.033 Uiso 1 1 calc R U . . .
H33B H 0.7119 0.7071 0.3226 0.033 Uiso 1 1 calc R U . . .
C34 C 0.7152(5) 0.7138(3) 0.2375(3) 0.024(2) Uani 1 1 d . . . . .
H34A H 0.6809 0.6807 0.2436 0.028 Uiso 1 1 calc R U . . .
H34B H 0.6930 0.7455 0.2065 0.028 Uiso 1 1 calc R U . . .
C35 C 0.7977(5) 0.7752(3) 0.3436(3) 0.027(2) Uani 1 1 d . . . . .
H35A H 0.8336 0.8068 0.3411 0.033 Uiso 1 1 calc R U . . .
H35B H 0.8371 0.7353 0.3503 0.033 Uiso 1 1 calc R U . . .
C36 C 0.7315(5) 0.7790(4) 0.3937(3) 0.038(2) Uani 1 1 d . . . . .
H36A H 0.7004 0.7442 0.3996 0.045 Uiso 1 1 calc R U . . .
H36B H 0.7625 0.7748 0.4269 0.045 Uiso 1 1 calc R U . . .
C37 C 1.0533(5) 0.6070(4) 0.2954(3) 0.038(2) Uani 1 1 d . . . . .
H37A H 1.0870 0.6050 0.2580 0.046 Uiso 1 1 calc R U . . .
H37B H 1.0952 0.5937 0.3237 0.046 Uiso 1 1 calc R U . . .
C38 C 1.0094(5) 0.6715(3) 0.2977(3) 0.029(2) Uani 1 1 d . . . . .
H38A H 0.9928 0.6773 0.3371 0.035 Uiso 1 1 calc R U . . .
H38B H 1.0494 0.6998 0.2791 0.035 Uiso 1 1 calc R U . . .
C39 C 1.0226(6) 0.5145(4) 0.2756(3) 0.048(3) Uani 1 1 d . . . . .
H39A H 0.9878 0.4818 0.2898 0.057 Uiso 1 1 calc R U . . .
H39B H 1.0846 0.4977 0.2810 0.057 Uiso 1 1 calc R U . . .
C40 C 1.0139(6) 0.5388(4) 0.2136(3) 0.054(3) Uani 1 1 d . . . . .
H40A H 1.0629 0.5603 0.1968 0.065 Uiso 1 1 calc R U . . .
H40B H 1.0179 0.5042 0.1939 0.065 Uiso 1 1 calc R U . . .
C41 C 0.9631(5) 0.5442(3) 0.3671(3) 0.028(2) Uani 1 1 d . . . . .
H41A H 0.9503 0.5025 0.3730 0.034 Uiso 1 1 calc R U . . .
H41B H 1.0113 0.5434 0.3891 0.034 Uiso 1 1 calc R U . . .
C42 C 0.8848(5) 0.5859(3) 0.3860(3) 0.029(2) Uani 1 1 d . . . . .
H42A H 0.8586 0.5675 0.4233 0.035 Uiso 1 1 calc R U . . .
H42B H 0.9013 0.6244 0.3897 0.035 Uiso 1 1 calc R U . . .
C43 C 0.6463(5) 0.5400(4) 0.2486(3) 0.036(2) Uani 1 1 d . . . . .
H43A H 0.5996 0.5752 0.2546 0.043 Uiso 1 1 calc R U . . .
H43B H 0.6286 0.5187 0.2220 0.043 Uiso 1 1 calc R U . . .
C44 C 0.7308(5) 0.5614(4) 0.2250(3) 0.037(2) Uani 1 1 d . . . . .
H44A H 0.7715 0.5293 0.2077 0.045 Uiso 1 1 calc R U . . .
H44B H 0.7196 0.5979 0.1957 0.045 Uiso 1 1 calc R U . . .
C45 C 0.7166(5) 0.4386(3) 0.2971(3) 0.031(2) Uani 1 1 d . . . . .
H45A H 0.7171 0.4305 0.2589 0.037 Uiso 1 1 calc R U . . .
H45B H 0.6929 0.4056 0.3242 0.037 Uiso 1 1 calc R U . . .
C46 C 0.8098(5) 0.4380(3) 0.3075(3) 0.029(2) Uani 1 1 d . . . . .
H46A H 0.8423 0.3957 0.3140 0.035 Uiso 1 1 calc R U . . .
H46B H 0.8406 0.4611 0.2744 0.035 Uiso 1 1 calc R U . . .
C47 C 0.5713(5) 0.4896(3) 0.3345(3) 0.030(2) Uani 1 1 d . . . . .
H47A H 0.5389 0.5296 0.3425 0.036 Uiso 1 1 calc R U . . .
H47B H 0.5804 0.4626 0.3710 0.036 Uiso 1 1 calc R U . . .
C48 C 0.5149(5) 0.4629(4) 0.3035(3) 0.040(2) Uani 1 1 d . . . . .
H48A H 0.4988 0.4922 0.2695 0.048 Uiso 1 1 calc R U . . .
H48B H 0.5493 0.4252 0.2916 0.048 Uiso 1 1 calc R U . . .
C49 C 0.6206(5) 0.5100(3) 0.5157(3) 0.0243(19) Uani 1 1 d . . . . .
H49A H 0.6033 0.5288 0.5497 0.029 Uiso 1 1 calc R U . . .
H49B H 0.5663 0.5082 0.5006 0.029 Uiso 1 1 calc R U . . .
C50 C 0.6728(5) 0.5496(3) 0.4728(3) 0.026(2) Uani 1 1 d . . . . .
H50A H 0.6339 0.5871 0.4573 0.031 Uiso 1 1 calc R U . . .
H50B H 0.7179 0.5613 0.4905 0.031 Uiso 1 1 calc R U . . .
C51 C 0.7096(5) 0.4426(3) 0.5827(3) 0.032(2) Uani 1 1 d . . . . .
H51A H 0.7318 0.3993 0.5972 0.038 Uiso 1 1 calc R U . . .
H51B H 0.6657 0.4590 0.6119 0.038 Uiso 1 1 calc R U . . .
C52 C 0.7841(5) 0.4775(4) 0.5700(3) 0.040(2) Uani 1 1 d . . . . .
H52A H 0.7606 0.5213 0.5689 0.048 Uiso 1 1 calc R U . . .
H52B H 0.8229 0.4638 0.6001 0.048 Uiso 1 1 calc R U . . .
C53 C 0.6088(5) 0.4030(3) 0.5410(3) 0.029(2) Uani 1 1 d . . . . .
H53A H 0.5531 0.4184 0.5628 0.035 Uiso 1 1 calc R U . . .
H53B H 0.6360 0.3641 0.5629 0.035 Uiso 1 1 calc R U . . .
C54 C 0.5908(5) 0.3925(3) 0.4845(3) 0.026(2) Uani 1 1 d . . . . .
H54A H 0.5561 0.3596 0.4906 0.031 Uiso 1 1 calc R U . . .
H54B H 0.5561 0.4300 0.4651 0.031 Uiso 1 1 calc R U . . .
C55 C 0.8926(5) 0.2444(4) 0.3736(3) 0.037(2) Uani 1 1 d . . . . .
H55A H 0.9426 0.2107 0.3805 0.044 Uiso 1 1 calc R U . . .
H55B H 0.8960 0.2599 0.3327 0.044 Uiso 1 1 calc R U . . .
C56 C 0.8988(5) 0.2936(3) 0.4030(3) 0.034(2) Uani 1 1 d . . . . .
H56A H 0.9149 0.2758 0.4411 0.041 Uiso 1 1 calc R U . . .
H56B H 0.9457 0.3156 0.3825 0.041 Uiso 1 1 calc R U . . .
C57 C 0.7673(5) 0.2161(3) 0.3450(3) 0.027(2) Uani 1 1 d . . . . .
H57A H 0.7257 0.1874 0.3571 0.033 Uiso 1 1 calc R U . . .
H57B H 0.8124 0.2002 0.3160 0.033 Uiso 1 1 calc R U . . .
C58 C 0.7195(5) 0.2779(3) 0.3210(3) 0.028(2) Uani 1 1 d . . . . .
H58A H 0.7621 0.3051 0.3050 0.034 Uiso 1 1 calc R U . . .
H58B H 0.6871 0.2744 0.2906 0.034 Uiso 1 1 calc R U . . .
C59 C 0.8172(5) 0.1634(3) 0.4352(3) 0.034(2) Uani 1 1 d . . . . .
H59A H 0.7586 0.1605 0.4560 0.041 Uiso 1 1 calc R U . . .
H59B H 0.8557 0.1665 0.4625 0.041 Uiso 1 1 calc R U . . .
C60 C 0.8525(6) 0.1044(4) 0.4132(4) 0.048(3) Uani 1 1 d . . . . .
H60A H 0.8497 0.0699 0.4448 0.058 Uiso 1 1 calc R U . . .
H60B H 0.8145 0.1004 0.3859 0.058 Uiso 1 1 calc R U . . .
C61 C 0.4827(5) 0.2430(3) 0.5169(3) 0.029(2) Uani 1 1 d . . . . .
H61A H 0.4568 0.2163 0.5494 0.034 Uiso 1 1 calc R U . . .
H61B H 0.4608 0.2857 0.5219 0.034 Uiso 1 1 calc R U . . .
C62 C 0.5822(5) 0.2294(3) 0.5150(3) 0.027(2) Uani 1 1 d . . . . .
H62A H 0.6006 0.2485 0.5430 0.033 Uiso 1 1 calc R U . . .
H62B H 0.6030 0.1850 0.5237 0.033 Uiso 1 1 calc R U . . .
C63 C 0.4546(5) 0.1686(3) 0.4641(3) 0.032(2) Uani 1 1 d . . . . .
H63A H 0.4077 0.1651 0.4429 0.038 Uiso 1 1 calc R U . . .
H63B H 0.4434 0.1469 0.5030 0.038 Uiso 1 1 calc R U . . .
C64 C 0.5436(5) 0.1404(3) 0.4369(3) 0.034(2) Uani 1 1 d . . . . .
H64A H 0.5886 0.1349 0.4626 0.041 Uiso 1 1 calc R U . . .
H64B H 0.5408 0.1000 0.4289 0.041 Uiso 1 1 calc R U . . .
C65 C 0.3720(5) 0.2727(3) 0.4518(3) 0.029(2) Uani 1 1 d . . . . .
H65A H 0.3287 0.2703 0.4857 0.035 Uiso 1 1 calc R U . . .
H65B H 0.3486 0.2594 0.4220 0.035 Uiso 1 1 calc R U . . .
C66 C 0.3873(5) 0.3385(3) 0.4323(3) 0.032(2) Uani 1 1 d . . . . .
H66A H 0.3389 0.3624 0.4112 0.039 Uiso 1 1 calc R U . . .
H66B H 0.3871 0.3571 0.4655 0.039 Uiso 1 1 calc R U . . .
C67 C 0.5169(5) 0.2862(3) 0.2177(3) 0.032(2) Uani 1 1 d . . . . .
H67A H 0.4882 0.3164 0.1880 0.039 Uiso 1 1 calc R U . . .
H67B H 0.5795 0.2749 0.2035 0.039 Uiso 1 1 calc R U . . .
C68 C 0.5094(5) 0.3141(3) 0.2697(3) 0.032(2) Uani 1 1 d . . . . .
H68A H 0.5515 0.3422 0.2643 0.038 Uiso 1 1 calc R U . . .
H68B H 0.4496 0.3373 0.2770 0.038 Uiso 1 1 calc R U . . .
C69 C 0.3796(5) 0.2444(3) 0.2415(3) 0.025(2) Uani 1 1 d . . . . .
H69A H 0.3543 0.2154 0.2265 0.030 Uiso 1 1 calc R U . . .
H69B H 0.3572 0.2860 0.2223 0.030 Uiso 1 1 calc R U . . .
C70 C 0.3517(5) 0.2392(3) 0.3040(3) 0.025(2) Uani 1 1 d . . . . .
H70A H 0.3647 0.2739 0.3178 0.030 Uiso 1 1 calc R U . . .
H70B H 0.2880 0.2391 0.3123 0.030 Uiso 1 1 calc R U . . .
C71 C 0.5045(5) 0.1938(3) 0.1834(3) 0.031(2) Uani 1 1 d . . . . .
H71A H 0.5693 0.1842 0.1783 0.037 Uiso 1 1 calc R U . . .
H71B H 0.4827 0.1549 0.1953 0.037 Uiso 1 1 calc R U . . .
C72 C 0.4732(6) 0.2246(4) 0.1272(3) 0.040(2) Uani 1 1 d . . . . .
H72A H 0.4084 0.2313 0.1304 0.048 Uiso 1 1 calc R U . . .
H72B H 0.4920 0.2645 0.1152 0.048 Uiso 1 1 calc R U . . .
C73 C 0.5737(5) -0.0073(3) 0.3115(3) 0.032(2) Uani 1 1 d . . . . .
H73A H 0.5934 0.0015 0.2709 0.039 Uiso 1 1 calc R U . . .
H73B H 0.6110 -0.0453 0.3278 0.039 Uiso 1 1 calc R U . . .
C74 C 0.5843(5) 0.0444(3) 0.3389(3) 0.035(2) Uani 1 1 d . . . . .
H74A H 0.5790 0.0316 0.3801 0.042 Uiso 1 1 calc R U . . .
H74B H 0.6429 0.0551 0.3261 0.042 Uiso 1 1 calc R U . . .
C75 C 0.4607(5) -0.0303(3) 0.2680(3) 0.038(2) Uani 1 1 d . . . . .
H75A H 0.4080 -0.0495 0.2766 0.046 Uiso 1 1 calc R U . . .
H75B H 0.5099 -0.0595 0.2530 0.046 Uiso 1 1 calc R U . . .
C76 C 0.4443(5) 0.0265(3) 0.2250(3) 0.034(2) Uani 1 1 d . . . . .
H76A H 0.4995 0.0424 0.2125 0.041 Uiso 1 1 calc R U . . .
H76B H 0.4245 0.0168 0.1919 0.041 Uiso 1 1 calc R U . . .
C77 C 0.4662(5) -0.0633(3) 0.3694(3) 0.038(2) Uani 1 1 d . . . . .
H77A H 0.5120 -0.0999 0.3672 0.046 Uiso 1 1 calc R U . . .
H77B H 0.4088 -0.0749 0.3693 0.046 Uiso 1 1 calc R U . . .
C78 C 0.4669(5) -0.0413(3) 0.4228(3) 0.034(2) Uani 1 1 d . . . . .
H78A H 0.4380 -0.0675 0.4543 0.041 Uiso 1 1 calc R U . . .
H78B H 0.5283 -0.0445 0.4297 0.041 Uiso 1 1 calc R U . . .
C79 C 0.0962(5) 0.1445(4) 0.2897(3) 0.032(2) Uani 1 1 d . . . . .
H79A H 0.0876 0.1054 0.3140 0.039 Uiso 1 1 calc R U . . .
H79B H 0.0405 0.1738 0.2927 0.039 Uiso 1 1 calc R U . . .
C80 C 0.1683(5) 0.1686(3) 0.3088(3) 0.028(2) Uani 1 1 d . . . . .
H80A H 0.1650 0.2123 0.2926 0.034 Uiso 1 1 calc R U . . .
H80B H 0.1595 0.1646 0.3502 0.034 Uiso 1 1 calc R U . . .
C81 C 0.1178(5) 0.1947(3) 0.1894(3) 0.030(2) Uani 1 1 d . . . . .
H81A H 0.0956 0.1900 0.1551 0.036 Uiso 1 1 calc R U . . .
H81B H 0.0766 0.2274 0.2057 0.036 Uiso 1 1 calc R U . . .
C82 C 0.2053(5) 0.2123(3) 0.1741(3) 0.026(2) Uani 1 1 d . . . . .
H82A H 0.2050 0.2434 0.1396 0.031 Uiso 1 1 calc R U . . .
H82B H 0.2193 0.2301 0.2046 0.031 Uiso 1 1 calc R U . . .
C83 C 0.0663(5) 0.0972(3) 0.2152(3) 0.031(2) Uani 1 1 d . . . . .
H83A H 0.0753 0.0574 0.2405 0.037 Uiso 1 1 calc R U . . .
H83B H 0.0901 0.0900 0.1769 0.037 Uiso 1 1 calc R U . . .
C84 C -0.0297(5) 0.1187(4) 0.2157(3) 0.038(2) Uani 1 1 d . . . . .
H84A H -0.0415 0.1622 0.1986 0.046 Uiso 1 1 calc R U . . .
H84B H -0.0533 0.0956 0.1931 0.046 Uiso 1 1 calc R U . . .
C85 C 0.3267(5) -0.0148(3) 0.1041(3) 0.035(2) Uani 1 1 d . . . . .
H85A H 0.3891 -0.0212 0.1100 0.042 Uiso 1 1 calc R U . . .
H85B H 0.3167 -0.0516 0.0924 0.042 Uiso 1 1 calc R U . . .
C86 C 0.2711(5) -0.0070(3) 0.1585(3) 0.031(2) Uani 1 1 d . . . . .
H86A H 0.2120 -0.0155 0.1577 0.037 Uiso 1 1 calc R U . . .
H86B H 0.2979 -0.0355 0.1899 0.037 Uiso 1 1 calc R U . . .
C87 C 0.2309(5) 0.0371(3) 0.0316(3) 0.027(2) Uani 1 1 d . . . . .
H87A H 0.2261 -0.0054 0.0314 0.032 Uiso 1 1 calc R U . . .
H87B H 0.2379 0.0583 -0.0078 0.032 Uiso 1 1 calc R U . . .
C88 C 0.1494(5) 0.0675(3) 0.0619(3) 0.026(2) Uani 1 1 d . . . . .
H88A H 0.1004 0.0747 0.0389 0.031 Uiso 1 1 calc R U . . .
H88B H 0.1339 0.0410 0.0978 0.031 Uiso 1 1 calc R U . . .
C89 C 0.3853(5) 0.0480(4) 0.0175(3) 0.033(2) Uani 1 1 d . . . . .
H89A H 0.3671 0.0789 -0.0151 0.039 Uiso 1 1 calc R U . . .
H89B H 0.4137 0.0098 0.0040 0.039 Uiso 1 1 calc R U . . .
C90 C 0.4498(5) 0.0703(4) 0.0471(3) 0.038(2) Uani 1 1 d . . . . .
H90A H 0.4814 0.0355 0.0717 0.046 Uiso 1 1 calc R U . . .
H90B H 0.4936 0.0884 0.0187 0.046 Uiso 1 1 calc R U . . .
C91 C 0.2456(5) 0.3033(3) 0.0011(3) 0.035(2) Uani 1 1 d . . . . .
H91A H 0.2042 0.3238 0.0291 0.042 Uiso 1 1 calc R U . . .
H91B H 0.2826 0.3325 -0.0202 0.042 Uiso 1 1 calc R U . . .
C92 C 0.3033(5) 0.2485(3) 0.0314(3) 0.036(2) Uani 1 1 d . . . . .
H92A H 0.3561 0.2352 0.0061 0.043 Uiso 1 1 calc R U . . .
H92B H 0.3221 0.2588 0.0645 0.043 Uiso 1 1 calc R U . . .
C93 C 0.2525(5) 0.2650(3) -0.0865(3) 0.033(2) Uani 1 1 d . . . . .
H93A H 0.3065 0.2827 -0.0931 0.039 Uiso 1 1 calc R U . . .
H93B H 0.2218 0.2791 -0.1205 0.039 Uiso 1 1 calc R U . . .
C94 C 0.2770(5) 0.1957(3) -0.0767(3) 0.030(2) Uani 1 1 d . . . . .
H94A H 0.3016 0.1819 -0.1126 0.035 Uiso 1 1 calc R U . . .
H94B H 0.3221 0.1820 -0.0505 0.035 Uiso 1 1 calc R U . . .
C95 C 0.1250(6) 0.3357(3) -0.0561(3) 0.039(2) Uani 1 1 d . . . . .
H95A H 0.0823 0.3436 -0.0231 0.047 Uiso 1 1 calc R U . . .
H95B H 0.0942 0.3227 -0.0826 0.047 Uiso 1 1 calc R U . . .
C96 C 0.1564(6) 0.3945(4) -0.0841(3) 0.052(3) Uani 1 1 d . . . . .
H96A H 0.1791 0.4112 -0.0561 0.062 Uiso 1 1 calc R U . . .
H96B H 0.2051 0.3859 -0.1139 0.062 Uiso 1 1 calc R U . . .
N1 N 1.0789(4) 0.8091(3) 0.0830(2) 0.0278(17) Uani 1 1 d . . . . .
N2 N 0.7664(4) 0.7821(3) 0.2884(2) 0.0233(16) Uani 1 1 d . . . . .
N3 N 0.9901(4) 0.5652(3) 0.3060(3) 0.0299(17) Uani 1 1 d . . . . .
N4 N 0.6585(4) 0.4978(3) 0.3031(2) 0.0302(17) Uani 1 1 d . . . . .
N5 N 0.6684(4) 0.4476(3) 0.5315(2) 0.0225(16) Uani 1 1 d . . . . .
N6 N 0.8091(4) 0.2214(3) 0.3931(2) 0.0234(16) Uani 1 1 d . . . . .
N7 N 0.4546(4) 0.2333(3) 0.4643(2) 0.0245(16) Uani 1 1 d . . . . .
N8 N 0.4754(4) 0.2314(3) 0.2301(2) 0.0269(17) Uani 1 1 d . . . . .
N9 N 0.4820(4) -0.0157(3) 0.3200(3) 0.0272(16) Uani 1 1 d . . . . .
N10 N 0.1209(4) 0.1356(3) 0.2313(2) 0.0260(16) Uani 1 1 d . . . . .
N11 N 0.3087(4) 0.0376(3) 0.0586(2) 0.0255(16) Uani 1 1 d . . . . .
N12 N 0.1954(4) 0.2862(3) -0.0379(2) 0.0296(17) Uani 1 1 d . . . . .
N13 N 0.6241(5) 0.6111(4) 0.3537(4) 0.042(2) Uani 1 1 d . . . . .
N16 N 0.6476(5) 0.1707(3) 0.2645(3) 0.037(2) Uani 1 1 d D . . . .
N17 N 0.7057(5) 0.1321(4) 0.2595(3) 0.038(2) Uani 1 1 d D . . . .
N18 N 0.7677(5) 0.0927(4) 0.2529(3) 0.063(3) Uani 1 1 d D . . . .
N14 N 0.5616(9) 0.6402(6) 0.3352(6) 0.033(3) Uani 0.679(10) 1 d . . P A 1
N15 N 0.4996(8) 0.6686(5) 0.3122(5) 0.064(4) Uani 0.679(10) 1 d . . P A 1
N14' N 0.584(2) 0.6460(14) 0.3631(12) 0.025(7) Uani 0.321(10) 1 d . U P A 2
N15' N 0.5300(15) 0.6897(10) 0.3810(9) 0.046(8) Uani 0.321(10) 1 d . U P A 2
N19 N 0.0680(5) 0.2572(3) 0.0644(3) 0.037(2) Uani 0.799(8) 1 d D . P B 1
N20 N 0.0022(7) 0.2886(5) 0.0594(4) 0.043(3) Uani 0.799(8) 1 d D . P B 1
N21 N -0.0683(7) 0.3221(5) 0.0538(4) 0.062(4) Uani 0.799(8) 1 d D . P B 1
N19' N 0.0680(5) 0.2572(3) 0.0644(3) 0.037(2) Uani 0.201(8) 1 d D . P B 2
N20' N 0.068(2) 0.2952(12) 0.0880(12) 0.036(10) Uiso 0.201(8) 1 d D . P B 2
N21' N 0.065(2) 0.3376(13) 0.1114(14) 0.060(13) Uiso 0.201(8) 1 d D . P B 2
O1 O 0.8172(3) 0.9420(2) 0.10064(19) 0.0269(13) Uani 1 1 d . . . . .
O2 O 0.8971(4) 1.0158(2) 0.0860(2) 0.0367(15) Uani 1 1 d . . . . .
O3 O 0.9633(3) 0.8744(2) 0.1720(2) 0.0289(14) Uani 1 1 d . . . . .
O4 O 0.9441(3) 0.8067(2) 0.25120(19) 0.0294(14) Uani 1 1 d . . . . .
O5 O 0.9392(3) 0.4064(2) 0.4385(2) 0.0347(15) Uani 1 1 d . . . . .
O6 O 0.9919(4) 0.4179(3) 0.5143(3) 0.060(2) Uani 1 1 d . . . . .
O7 O 0.8173(3) 0.3368(2) 0.52461(19) 0.0275(13) Uani 1 1 d . . . . .
O8 O 0.7637(3) 0.2584(2) 0.50942(19) 0.0263(13) Uani 1 1 d . . . . .
O9 O 0.2764(3) 0.1155(2) 0.4141(2) 0.0314(14) Uani 1 1 d . . . . .
O10 O 0.2887(4) 0.0477(3) 0.4922(2) 0.063(2) Uani 1 1 d . . . . .
O11 O 0.2825(3) 0.0129(2) 0.3558(2) 0.0290(14) Uani 1 1 d . . . . .
O12 O 0.2169(3) 0.0171(2) 0.2798(2) 0.0319(14) Uani 1 1 d . . . . .
O13 O 0.9913(3) 0.9235(2) 0.05136(19) 0.0281(13) Uani 1 1 d . . . . .
H13 H 0.9670 0.9598 0.0691 0.042 Uiso 1 1 d R U . . .
O14 O 0.9544(3) 0.8146(2) 0.01369(19) 0.0301(14) Uani 1 1 d . . . . .
O15 O 0.9473(3) 0.7519(2) 0.14900(19) 0.0252(13) Uani 1 1 d . . . . .
O16 O 0.8077(3) 0.8229(2) 0.17733(18) 0.0208(12) Uani 1 1 d . . . . .
O17 O 0.8050(3) 0.6907(2) 0.22307(18) 0.0212(12) Uani 1 1 d . . . . .
O18 O 0.6670(3) 0.8346(2) 0.3906(2) 0.0433(16) Uani 1 1 d . . . . .
H18A H 0.6909 0.8630 0.3944 0.052 Uiso 1 1 d R U . . .
O19 O 0.9349(3) 0.6826(2) 0.26996(19) 0.0258(13) Uani 1 1 d . . . . .
O20 O 0.9365(4) 0.5775(2) 0.2058(2) 0.0370(15) Uani 1 1 d . . . . .
O21 O 0.8216(3) 0.5981(2) 0.34634(18) 0.0246(13) Uani 1 1 d . . . . .
O22 O 0.7689(3) 0.5755(2) 0.26828(19) 0.0290(14) Uani 1 1 d . . . . .
O23 O 0.8056(3) 0.4652(2) 0.35550(18) 0.0252(13) Uani 1 1 d . . . . .
O24 O 0.4371(3) 0.4494(2) 0.3384(2) 0.0372(15) Uani 1 1 d . . . . .
H24 H 0.4505 0.4222 0.3659 0.045 Uiso 1 1 d R U . . .
O25 O 0.7135(3) 0.5174(2) 0.42912(19) 0.0247(13) Uani 1 1 d . . . . .
O26 O 0.8331(3) 0.4684(2) 0.5177(2) 0.0275(13) Uani 1 1 d . . . . .
H26 H 0.8918 0.4456 0.5264 0.041 Uiso 1 1 d R U . . .
O27 O 0.6700(3) 0.3766(2) 0.45065(19) 0.0232(13) Uani 1 1 d . . . . .
O28 O 0.8212(3) 0.3339(2) 0.40697(19) 0.0220(12) Uani 1 1 d . . . . .
O29 O 0.6599(3) 0.3028(2) 0.36395(18) 0.0233(13) Uani 1 1 d . . . . .
O30 O 0.9403(4) 0.1008(2) 0.3869(2) 0.0541(18) Uani 1 1 d . . . . .
H30 H 0.9393 0.1036 0.3519 0.065 Uiso 1 1 d R U . . .
O31 O 0.6179(3) 0.2529(2) 0.46067(18) 0.0223(13) Uani 1 1 d . . . . .
O32 O 0.5661(3) 0.1798(2) 0.38618(19) 0.0257(13) Uani 1 1 d . . . . .
O33 O 0.4667(3) 0.3409(2) 0.39835(19) 0.0280(13) Uani 1 1 d . . . . .
O34 O 0.5278(3) 0.2666(2) 0.31518(18) 0.0254(13) Uani 1 1 d . . . . .
O35 O 0.3990(3) 0.1841(2) 0.33017(19) 0.0253(13) Uani 1 1 d . . . . .
O36 O 0.5100(4) 0.1862(2) 0.0874(2) 0.0441(16) Uani 1 1 d . . . . .
H36 H 0.4740 0.1641 0.0856 0.053 Uiso 1 1 d R U . . .
O37 O 0.5192(3) 0.0953(2) 0.32432(19) 0.0260(13) Uani 1 1 d . . . . .
O38 O 0.3793(3) 0.0717(2) 0.24756(18) 0.0238(13) Uani 1 1 d . . . . .
O39 O 0.4227(3) 0.0205(2) 0.4204(2) 0.0322(14) Uani 1 1 d . . . . .
H39 H 0.3695 0.0184 0.4479 0.048 Uiso 1 1 d R U . . .
O40 O 0.2510(3) 0.1365(2) 0.29212(18) 0.0233(13) Uani 1 1 d . . . . .
O41 O 0.2694(3) 0.1614(2) 0.16534(18) 0.0233(13) Uani 1 1 d . . . . .
O42 O -0.0724(4) 0.1104(3) 0.2717(2) 0.0616(19) Uani 1 1 d . . . . .
H42 H -0.1246 0.1072 0.2711 0.074 Uiso 1 1 d R U . . .
O43 O 0.2651(3) 0.0532(2) 0.16559(18) 0.0269(13) Uani 1 1 d . . . . .
O44 O 0.1631(3) 0.1239(2) 0.07232(18) 0.0246(13) Uani 1 1 d . . . . .
O45 O 0.4040(3) 0.1137(2) 0.0791(2) 0.0339(14) Uani 1 1 d . . . . .
O46 O 0.2524(3) 0.2015(2) 0.04848(18) 0.0275(13) Uani 1 1 d . . . . .
O47 O 0.2020(3) 0.1703(2) -0.05410(18) 0.0258(13) Uani 1 1 d . . . . .
O48 O 0.0889(4) 0.4379(2) -0.1078(2) 0.060(2) Uani 1 1 d . . . . .
H48 H 0.0804 0.4293 -0.1380 0.072 Uiso 1 1 d R U . . .
N1S N 0.8943(9) 0.3062(7) 0.2113(5) 0.170(7) Uani 0.75 1 d G U P . .
C1S C 0.8502(7) 0.2863(5) 0.1900(4) 0.153(10) Uani 0.75 1 d G U P . .
C2S C 0.7927(9) 0.2627(6) 0.1617(6) 0.111(6) Uani 0.75 1 d G U P . .
H2S1 H 0.7425 0.2973 0.1470 0.167 Uiso 0.75 1 d G U P . .
H2S2 H 0.7603 0.2300 0.1826 0.167 Uiso 0.75 1 d G U P . .
H2S3 H 0.8213 0.2477 0.1254 0.167 Uiso 0.75 1 d G U P . .
N2S N 0.6185(12) 0.4116(7) 0.1625(6) 0.150(7) Uani 0.75 1 d D U P C 1
C3S C 0.6881(11) 0.4212(11) 0.1452(9) 0.153(9) Uani 0.75 1 d D U P C 1
C4S C 0.7656(13) 0.4461(10) 0.1107(9) 0.242(12) Uani 0.75 1 d D U P C 1
H4S4 H 0.7765 0.4820 0.1228 0.363 Uiso 0.75 1 d R U P C 1
H4S5 H 0.7543 0.4567 0.0714 0.363 Uiso 0.75 1 d R U P C 1
H4S6 H 0.8171 0.4138 0.1145 0.363 Uiso 0.75 1 d R U P C 1
O1M O 0.2732(4) 0.0644(3) 0.5981(2) 0.0590(19) Uani 1 1 d D . . . .
H49 H 0.2733 0.0589 0.5652 0.088 Uiso 1 1 d R U . . .
C1M C 0.2039(6) 0.0397(4) 0.6330(4) 0.066(3) Uani 1 1 d D . . . .
H1MA H 0.2144 0.0335 0.6723 0.099 Uiso 1 1 calc R U . . .
H1MB H 0.2008 0.0006 0.6233 0.099 Uiso 1 1 calc R U . . .
H1MC H 0.1485 0.0678 0.6275 0.099 Uiso 1 1 calc R U . . .
O2M O 0.2801(7) 0.4851(5) 0.2938(4) 0.067(3) Uani 0.6542 1 d D U P . .
H2M H 0.3280 0.4806 0.3067 0.101 Uiso 0.6542 1 d R U P . .
C2M C 0.2886(13) 0.4492(9) 0.2570(8) 0.171(11) Uani 0.6542 1 d D U P . .
H2M1 H 0.3506 0.4405 0.2421 0.257 Uiso 0.6542 1 d R U P . .
H2M2 H 0.2542 0.4711 0.2266 0.257 Uiso 0.6542 1 d R U P . .
H2M3 H 0.2681 0.4110 0.2733 0.257 Uiso 0.6542 1 d R U P . .
O3M O 0.0669(13) 0.3497(10) 0.2330(9) 0.176(9) Uiso 0.475 1 d D . P D 2
H3M H 0.0302 0.3740 0.2502 0.264 Uiso 0.475 1 d R U P D 2
C3M C 0.1488(13) 0.3569(10) 0.2331(9) 0.083(8) Uiso 0.475 1 d D . P D 2
H3M1 H 0.1455 0.3879 0.2562 0.124 Uiso 0.475 1 d R U P D 2
H3M2 H 0.1785 0.3697 0.1958 0.124 Uiso 0.475 1 d R U P D 2
H3M3 H 0.1815 0.3182 0.2508 0.124 Uiso 0.475 1 d R U P D 2
O4M O 0.5457(10) 0.2348(8) -0.0203(6) 0.132(7) Uani 0.513 1 d D U P E 1
H4M H 0.5448 0.2274 0.0151 0.198 Uiso 0.513 1 d R U P E 1
C4M C 0.6186(15) 0.2020(11) -0.0414(9) 0.114(10) Uani 0.513 1 d D U P E 1
H4M1 H 0.6620 0.2275 -0.0590 0.172 Uiso 0.513 1 d R U P E 1
H4M2 H 0.6044 0.1813 -0.0693 0.172 Uiso 0.513 1 d R U P E 1
H4M3 H 0.6427 0.1716 -0.0107 0.172 Uiso 0.513 1 d R U P E 1
O5M O 0.4832(11) 0.8148(7) 0.1843(7) 0.226(8) Uani 0.7161 1 d D U P . .
H5M H 0.4702 0.8191 0.2180 0.339 Uiso 0.7161 1 d R U P . .
C5M C 0.5000(9) 0.8659(6) 0.1527(6) 0.070(4) Uani 0.7161 1 d D U P . .
H5M1 H 0.4545 0.8990 0.1639 0.104 Uiso 0.7161 1 d R U P . .
H5M2 H 0.4989 0.8645 0.1131 0.104 Uiso 0.7161 1 d R U P . .
H5M3 H 0.5575 0.8728 0.1581 0.104 Uiso 0.7161 1 d R U P . .
O6M O 0.4359(18) 0.3838(11) -0.1067(9) 0.205(11) Uani 0.5484 1 d D U P . .
H6M H 0.3817 0.3948 -0.1079 0.308 Uiso 0.5484 1 d R U P . .
C6M C 0.4633(19) 0.3430(12) -0.1402(11) 0.182(15) Uani 0.5484 1 d D U P . .
H6M1 H 0.5264 0.3417 -0.1507 0.272 Uiso 0.5484 1 d R U P . .
H6M2 H 0.4336 0.3537 -0.1741 0.272 Uiso 0.5484 1 d R U P . .
H6M3 H 0.4529 0.3031 -0.1198 0.272 Uiso 0.5484 1 d R U P . .
O7M O 0.6454(12) 0.3729(9) 0.7551(8) 0.209(9) Uiso 0.5932 1 d D . P F 2
H7M H 0.6595 0.4066 0.7541 0.313 Uiso 0.5932 1 d R U P F 2
C7M C 0.7198(13) 0.3331(10) 0.7620(9) 0.136(9) Uiso 0.5932 1 d D . P F 2
H7M1 H 0.7557 0.3438 0.7865 0.205 Uiso 0.5932 1 d R U P F 2
H7M2 H 0.7546 0.3282 0.7259 0.205 Uiso 0.5932 1 d R U P F 2
H7M3 H 0.7000 0.2949 0.7795 0.205 Uiso 0.5932 1 d R U P F 2
O1W O 0.3064(11) 0.3840(8) 0.1103(7) 0.117(6) Uiso 0.4644 1 d . . P . .
O2W O 0.2753(15) 0.5968(11) 0.2205(10) 0.154(9) Uiso 0.4169 1 d . . P G 1
O3W O -0.320(2) 0.3278(16) 0.0150(16) 0.210(16) Uiso 0.3192 1 d . . P . .
O4W O 1.2383(10) 0.6018(6) 0.1105(7) 0.146(6) Uani 0.56 1 d . U P . .
O5W O 1.3183(8) 0.8057(6) 0.2084(6) 0.115(5) Uani 0.5668 1 d . U P H 1
O6W O -0.0327(16) 0.5039(12) -0.0391(10) 0.155(10) Uiso 0.4045 1 d . . P I 1
O7W O 0.0348(19) 0.3738(13) 0.1573(13) 0.145(11) Uiso 0.3164 1 d . . P J 1
O8W O -0.061(3) 0.453(2) -0.0277(18) 0.153(17) Uiso 0.2335 1 d . . P K 2
O9W O 0.132(2) 0.5637(14) -0.1435(14) 0.146(13) Uiso 0.2876 1 d . . P L 2
O10W O 0.472(2) 0.4731(14) 0.1372(13) 0.218(13) Uiso 0.3972 1 d . . P M 2
O11W O 0.6178(12) 0.1857(7) 0.7061(8) 0.157(7) Uani 0.5098 1 d . U P N 2
O12W O 0.6336(14) 0.2188(9) -0.0012(9) 0.127(8) Uiso 0.4647 1 d . . P O 2
O13W O 1.1409(19) 0.5854(13) 0.0543(12) 0.139(11) Uiso 0.3078 1 d . . P P 2
O14W O 0.705(2) 0.5165(16) 0.0286(15) 0.139(14) Uiso 0.2511 1 d . . P Q 2

loop_
_atom_site_aniso_label
_atom_site_aniso_U_11
_atom_site_aniso_U_22
_atom_site_aniso_U_33
_atom_site_aniso_U_23
_atom_site_aniso_U_13
_atom_site_aniso_U_12
Y1 0.0382(5) 0.0225(5) 0.0127(4) -0.0002(3) -0.0040(4) -0.0140(4)
Y2 0.0381(5) 0.0201(5) 0.0166(4) 0.0008(4) -0.0062(4) -0.0125(4)
Y3 0.0394(6) 0.0204(5) 0.0150(4) 0.0011(3) -0.0060(4) -0.0125(4)
Fe1 0.0364(8) 0.0194(7) 0.0144(6) 0.0018(5) -0.0041(5) -0.0122(6)
Fe2 0.0448(8) 0.0195(7) 0.0173(6) 0.0024(5) -0.0079(6) -0.0130(6)
Fe3 0.0435(8) 0.0207(7) 0.0150(6) 0.0022(5) -0.0084(6) -0.0150(6)
Fe4 0.0331(7) 0.0204(7) 0.0155(6) -0.0006(5) -0.0042(5) -0.0106(6)
Fe5 0.0376(8) 0.0232(7) 0.0133(6) -0.0003(5) -0.0042(6) -0.0146(6)
Fe6 0.0413(8) 0.0226(7) 0.0156(6) -0.0005(5) -0.0053(6) -0.0154(6)
Fe7 0.0409(8) 0.0241(7) 0.0139(6) 0.0008(5) -0.0047(6) -0.0137(6)
Fe8 0.0398(8) 0.0251(7) 0.0135(6) -0.0025(5) -0.0040(6) -0.0138(6)
Fe9 0.0430(8) 0.0248(7) 0.0147(6) -0.0014(5) -0.0064(6) -0.0119(6)
C1 0.045(6) 0.028(5) 0.018(5) 0.007(4) -0.011(4) -0.015(5)
C2 0.042(6) 0.017(5) 0.032(5) 0.000(4) -0.004(5) -0.009(4)
C3 0.049(7) 0.042(6) 0.045(6) -0.014(5) 0.000(5) -0.001(5)
C4 0.068(8) 0.033(6) 0.072(8) -0.010(5) 0.010(6) -0.011(5)
C5 0.032(5) 0.031(5) 0.014(5) -0.002(4) -0.004(4) -0.012(4)
C6 0.055(7) 0.027(5) 0.023(5) 0.002(4) -0.013(5) -0.021(5)
C7 0.102(9) 0.049(7) 0.055(7) -0.012(6) -0.031(6) -0.025(6)
C8 0.061(8) 0.101(9) 0.077(8) -0.053(7) -0.006(6) -0.034(7)
C9 0.041(7) 0.045(6) 0.036(6) 0.004(5) -0.006(5) 0.000(5)
C10 0.034(7) 0.105(9) 0.038(7) 0.015(6) -0.018(5) 0.007(6)
C11 0.052(7) 0.101(9) 0.040(6) -0.009(6) -0.009(5) -0.032(6)
C12 0.091(11) 0.29(2) 0.070(10) 0.016(12) -0.002(9) 0.091(12)
C13 0.037(6) 0.032(6) 0.020(5) 0.001(4) -0.008(4) -0.006(5)
C14 0.057(7) 0.025(5) 0.038(6) 0.008(4) -0.033(5) -0.008(5)
C15 0.101(15) 0.071(12) 0.032(9) 0.000(8) -0.014(9) 0.009(11)
C16 0.076(15) 0.110(17) 0.056(12) 0.013(11) -0.036(10) 0.038(12)
C15' 0.063(16) 0.028(13) 0.014(12) 0.013(10) -0.007(12) -0.018(12)
C16' 0.058(17) 0.050(16) 0.060(17) -0.007(13) -0.023(14) -0.004(14)
C17 0.072(9) 0.050(7) 0.051(8) 0.005(6) 0.021(7) 0.007(6)
C18 0.125(13) 0.091(9) 0.082(10) 0.027(9) 0.013(9) -0.026(9)
C19 0.079(10) 0.163(12) 0.179(14) -0.126(12) -0.075(10) 0.043(8)
C20 0.183(15) 0.107(9) 0.090(11) -0.030(9) -0.015(10) 0.075(9)
C21 0.038(6) 0.029(5) 0.028(5) -0.005(4) -0.005(4) -0.013(4)
C22 0.044(6) 0.026(5) 0.017(5) 0.009(4) -0.005(4) -0.023(4)
C23 0.066(7) 0.038(6) 0.037(6) 0.013(5) -0.020(5) -0.030(5)
C24 0.079(8) 0.048(6) 0.026(5) 0.011(5) -0.008(5) -0.033(6)
C25 0.040(6) 0.038(6) 0.032(5) -0.007(4) -0.007(4) -0.015(5)
C26 0.035(6) 0.040(6) 0.037(6) -0.010(5) 0.008(5) -0.018(5)
C27 0.028(5) 0.037(5) 0.035(5) -0.009(4) -0.003(4) -0.010(4)
C28 0.030(5) 0.045(6) 0.025(5) -0.016(4) 0.000(4) -0.009(5)
C29 0.031(5) 0.039(5) 0.023(5) 0.003(4) -0.002(4) -0.014(4)
C30 0.051(6) 0.027(5) 0.023(5) -0.003(4) -0.006(4) 0.000(5)
C31 0.039(6) 0.030(5) 0.025(5) -0.007(4) 0.006(4) -0.016(4)
C32 0.037(6) 0.021(5) 0.020(5) 0.004(4) -0.003(4) -0.007(4)
C33 0.042(6) 0.020(5) 0.018(5) -0.004(4) 0.001(4) -0.004(4)
C34 0.036(6) 0.015(4) 0.023(5) 0.007(4) -0.009(4) -0.017(4)
C35 0.045(6) 0.024(5) 0.016(5) -0.002(4) -0.001(4) -0.016(4)
C36 0.050(6) 0.029(5) 0.032(5) -0.002(4) -0.008(5) -0.003(5)
C37 0.035(6) 0.049(6) 0.026(5) 0.007(4) -0.008(4) -0.008(5)
C38 0.031(6) 0.030(5) 0.026(5) 0.008(4) -0.008(4) -0.011(4)
C39 0.066(7) 0.032(6) 0.036(6) 0.004(5) 0.002(5) -0.005(5)
C40 0.079(8) 0.052(7) 0.031(6) -0.013(5) -0.001(6) -0.011(6)
C41 0.036(6) 0.028(5) 0.022(5) 0.008(4) -0.012(4) -0.013(4)
C42 0.046(6) 0.025(5) 0.018(5) 0.008(4) -0.018(4) -0.014(4)
C43 0.059(6) 0.041(6) 0.018(5) 0.002(4) -0.013(4) -0.036(5)
C44 0.060(7) 0.035(5) 0.022(5) 0.003(4) -0.022(5) -0.016(5)
C45 0.058(7) 0.024(5) 0.011(4) 0.000(4) -0.003(4) -0.014(5)
C46 0.053(6) 0.016(5) 0.016(5) 0.002(4) -0.002(4) -0.007(4)
C47 0.049(6) 0.029(5) 0.017(5) -0.006(4) -0.016(4) -0.010(4)
C48 0.058(7) 0.036(6) 0.029(5) 0.008(4) -0.014(5) -0.023(5)
C49 0.034(5) 0.024(5) 0.018(4) -0.004(4) -0.006(4) -0.009(4)
C50 0.039(5) 0.021(5) 0.022(5) 0.002(4) -0.013(4) -0.011(4)
C51 0.056(6) 0.030(5) 0.013(4) 0.006(4) -0.013(4) -0.020(5)
C52 0.064(7) 0.041(6) 0.022(5) -0.002(4) -0.022(5) -0.016(5)
C53 0.037(6) 0.028(5) 0.023(5) -0.002(4) -0.004(4) -0.012(4)
C54 0.034(5) 0.018(5) 0.029(5) -0.009(4) -0.004(4) -0.005(4)
C55 0.037(6) 0.037(6) 0.041(6) -0.017(5) 0.004(5) -0.013(5)
C56 0.037(6) 0.028(5) 0.039(6) -0.004(4) 0.006(4) -0.018(5)
C57 0.042(6) 0.022(5) 0.020(5) -0.006(4) -0.002(4) -0.011(4)
C58 0.038(6) 0.034(5) 0.016(5) -0.005(4) -0.004(4) -0.011(4)
C59 0.055(6) 0.026(5) 0.021(5) -0.009(4) -0.005(4) 0.001(5)
C60 0.051(7) 0.038(6) 0.043(6) 0.003(5) 0.004(5) 0.003(5)
C61 0.051(6) 0.027(5) 0.012(4) -0.003(4) -0.001(4) -0.019(4)
C62 0.044(6) 0.037(5) 0.006(4) 0.005(4) -0.005(4) -0.026(5)
C63 0.049(6) 0.028(5) 0.020(5) 0.003(4) -0.012(4) -0.016(5)
C64 0.069(7) 0.022(5) 0.017(5) 0.001(4) -0.013(5) -0.021(5)
C65 0.038(6) 0.032(5) 0.019(5) -0.004(4) 0.003(4) -0.015(5)
C66 0.048(6) 0.021(5) 0.029(5) -0.003(4) -0.007(5) -0.010(4)
C67 0.060(6) 0.023(5) 0.019(5) 0.007(4) -0.013(4) -0.021(5)
C68 0.052(6) 0.028(5) 0.021(5) 0.004(4) -0.012(4) -0.024(4)
C69 0.033(6) 0.022(5) 0.019(5) 0.008(4) -0.009(4) -0.012(4)
C70 0.036(5) 0.020(5) 0.020(5) 0.003(4) -0.005(4) -0.015(4)
C71 0.052(6) 0.029(5) 0.017(5) -0.006(4) 0.003(4) -0.021(4)
C72 0.075(7) 0.038(6) 0.015(5) 0.005(4) -0.009(5) -0.038(5)
C73 0.040(6) 0.024(5) 0.033(5) -0.008(4) -0.003(4) -0.004(4)
C74 0.043(6) 0.026(5) 0.034(5) 0.000(4) -0.004(5) -0.008(5)
C75 0.053(6) 0.033(6) 0.033(5) -0.012(4) -0.009(5) -0.010(5)
C76 0.050(6) 0.032(5) 0.020(5) 0.005(4) -0.014(4) -0.009(5)
C77 0.049(6) 0.031(5) 0.040(6) -0.004(5) -0.014(5) -0.013(5)
C78 0.051(6) 0.026(5) 0.025(5) 0.012(4) -0.013(4) -0.012(5)
C79 0.037(6) 0.041(6) 0.020(5) -0.008(4) -0.003(4) -0.008(4)
C80 0.044(6) 0.029(5) 0.013(4) 0.001(4) -0.007(4) -0.013(5)
C81 0.037(6) 0.027(5) 0.029(5) -0.015(4) -0.010(4) 0.000(4)
C82 0.037(6) 0.025(5) 0.016(4) 0.004(4) -0.007(4) -0.013(4)
C83 0.050(6) 0.028(5) 0.017(5) -0.002(4) -0.002(4) -0.015(5)
C84 0.044(6) 0.038(6) 0.033(6) -0.003(4) -0.009(5) -0.008(5)
C85 0.057(6) 0.016(5) 0.032(5) 0.001(4) -0.020(5) -0.003(4)
C86 0.065(7) 0.017(5) 0.015(5) -0.006(4) -0.008(4) -0.011(4)
C87 0.039(6) 0.025(5) 0.021(5) -0.005(4) -0.009(4) -0.010(4)
C88 0.038(6) 0.020(5) 0.023(5) 0.001(4) -0.011(4) -0.010(4)
C89 0.034(6) 0.037(5) 0.033(5) -0.018(4) 0.005(4) -0.013(4)
C90 0.036(6) 0.043(6) 0.041(6) -0.012(5) -0.001(5) -0.018(5)
C91 0.067(7) 0.021(5) 0.023(5) 0.001(4) -0.007(5) -0.021(5)
C92 0.064(7) 0.037(6) 0.016(5) -0.007(4) -0.007(4) -0.029(5)
C93 0.054(6) 0.031(5) 0.019(5) 0.000(4) -0.006(4) -0.026(5)
C94 0.036(6) 0.040(6) 0.019(5) -0.005(4) -0.009(4) -0.015(5)
C95 0.070(7) 0.029(5) 0.021(5) -0.004(4) -0.007(5) -0.016(5)
C96 0.086(8) 0.042(6) 0.023(5) 0.006(5) -0.016(5) -0.005(6)
N1 0.037(4) 0.032(4) 0.015(4) 0.003(3) -0.001(3) -0.016(4)
N2 0.035(4) 0.017(4) 0.020(4) -0.003(3) -0.003(3) -0.009(3)
N3 0.048(5) 0.019(4) 0.025(4) -0.003(3) 0.001(4) -0.015(4)
N4 0.044(5) 0.037(5) 0.014(4) 0.003(3) -0.011(3) -0.019(4)
N5 0.034(4) 0.026(4) 0.011(3) 0.000(3) -0.010(3) -0.013(3)
N6 0.033(4) 0.017(4) 0.019(4) 0.000(3) -0.004(3) -0.006(3)
N7 0.033(4) 0.026(4) 0.017(4) -0.001(3) -0.007(3) -0.010(3)
N8 0.045(5) 0.022(4) 0.017(4) 0.004(3) -0.007(3) -0.020(4)
N9 0.038(5) 0.024(4) 0.024(4) -0.002(3) -0.011(3) -0.011(3)
N10 0.048(5) 0.020(4) 0.015(4) 0.001(3) -0.007(3) -0.021(3)
N11 0.031(4) 0.027(4) 0.020(4) -0.007(3) -0.005(3) -0.006(3)
N12 0.050(5) 0.027(4) 0.016(4) -0.002(3) -0.009(4) -0.015(4)
N13 0.042(6) 0.033(5) 0.054(6) -0.003(5) -0.014(5) -0.013(4)
N16 0.039(5) 0.032(5) 0.045(5) -0.017(4) -0.015(4) 0.003(4)
N17 0.036(6) 0.050(6) 0.032(5) -0.003(4) -0.004(4) -0.019(4)
N18 0.043(6) 0.061(6) 0.081(7) -0.008(5) 0.002(5) -0.011(5)
N14 0.031(9) 0.035(8) 0.030(8) 0.005(6) -0.003(6) -0.013(7)
N15 0.069(10) 0.046(8) 0.069(10) 0.005(7) -0.016(8) -0.004(7)
N14' 0.026(10) 0.033(10) 0.020(10) 0.002(8) -0.008(8) -0.017(8)
N15' 0.062(15) 0.038(13) 0.037(13) 0.006(10) -0.003(11) -0.023(11)
N19 0.047(6) 0.026(5) 0.033(5) -0.007(4) -0.003(4) 0.004(4)
N20 0.071(10) 0.042(8) 0.017(5) -0.008(5) 0.012(7) -0.020(6)
N21 0.094(10) 0.056(8) 0.035(6) -0.011(6) 0.007(7) -0.022(7)
N19' 0.047(6) 0.026(5) 0.033(5) -0.007(4) -0.003(4) 0.004(4)
O1 0.042(4) 0.025(3) 0.018(3) -0.002(2) -0.003(3) -0.015(3)
O2 0.045(4) 0.023(3) 0.044(4) -0.006(3) -0.002(3) -0.011(3)
O3 0.049(4) 0.029(3) 0.014(3) 0.002(3) -0.008(3) -0.021(3)
O4 0.046(4) 0.033(3) 0.014(3) 0.003(3) -0.009(3) -0.023(3)
O5 0.041(4) 0.034(4) 0.031(4) -0.001(3) -0.013(3) -0.009(3)
O6 0.047(4) 0.083(5) 0.053(5) -0.026(4) -0.024(4) 0.008(4)
O7 0.043(4) 0.022(3) 0.020(3) 0.004(3) -0.011(3) -0.014(3)
O8 0.044(4) 0.023(3) 0.015(3) 0.004(2) -0.009(3) -0.017(3)
O9 0.045(4) 0.031(3) 0.020(3) -0.002(3) -0.003(3) -0.013(3)
O10 0.086(6) 0.049(4) 0.026(4) 0.011(3) 0.016(4) 0.013(4)
O11 0.042(4) 0.027(3) 0.023(3) 0.001(3) -0.008(3) -0.021(3)
O12 0.051(4) 0.035(3) 0.015(3) 0.005(3) -0.007(3) -0.025(3)
O13 0.040(4) 0.027(3) 0.019(3) -0.004(2) 0.007(3) -0.017(3)
O14 0.038(4) 0.041(4) 0.014(3) -0.009(3) -0.001(3) -0.012(3)
O15 0.036(4) 0.021(3) 0.017(3) 0.000(2) -0.001(3) -0.005(3)
O16 0.030(3) 0.018(3) 0.015(3) 0.000(2) -0.002(2) -0.008(3)
O17 0.031(3) 0.017(3) 0.017(3) 0.001(2) -0.006(3) -0.009(3)
O18 0.055(4) 0.046(4) 0.032(4) -0.008(3) 0.000(3) -0.017(3)
O19 0.037(4) 0.021(3) 0.020(3) 0.007(2) -0.011(3) -0.010(3)
O20 0.044(4) 0.031(4) 0.030(4) -0.003(3) -0.009(3) 0.006(3)
O21 0.043(4) 0.019(3) 0.014(3) 0.004(2) -0.007(3) -0.015(3)
O22 0.057(4) 0.024(3) 0.013(3) 0.006(2) -0.015(3) -0.022(3)
O23 0.045(4) 0.023(3) 0.012(3) -0.005(2) -0.007(3) -0.010(3)
O24 0.047(4) 0.034(4) 0.033(3) 0.005(3) -0.011(3) -0.018(3)
O25 0.039(4) 0.020(3) 0.017(3) -0.002(2) -0.001(3) -0.011(3)
O26 0.037(4) 0.026(3) 0.023(3) -0.003(3) -0.010(3) -0.008(3)
O27 0.033(3) 0.022(3) 0.017(3) -0.004(2) -0.003(3) -0.007(3)
O28 0.023(3) 0.017(3) 0.026(3) -0.004(2) 0.000(3) -0.005(3)
O29 0.037(4) 0.026(3) 0.011(3) -0.004(2) 0.001(3) -0.017(3)
O30 0.075(5) 0.042(4) 0.041(4) -0.010(3) -0.006(4) 0.001(4)
O31 0.030(3) 0.027(3) 0.013(3) 0.000(2) 0.001(2) -0.018(3)
O32 0.044(4) 0.020(3) 0.015(3) 0.003(2) -0.003(3) -0.016(3)
O33 0.029(3) 0.034(3) 0.021(3) -0.004(3) 0.002(3) -0.013(3)
O34 0.047(4) 0.020(3) 0.012(3) 0.003(2) -0.010(3) -0.015(3)
O35 0.043(4) 0.020(3) 0.016(3) -0.004(2) -0.008(3) -0.007(3)
O36 0.071(4) 0.055(4) 0.021(3) -0.017(3) 0.002(3) -0.039(3)
O37 0.035(4) 0.014(3) 0.029(3) 0.000(2) -0.010(3) -0.003(3)
O38 0.044(4) 0.015(3) 0.012(3) -0.002(2) 0.004(3) -0.012(3)
O39 0.039(4) 0.034(4) 0.024(3) 0.003(3) -0.010(3) -0.010(3)
O40 0.033(4) 0.024(3) 0.013(3) -0.002(2) -0.001(3) -0.009(3)
O41 0.042(4) 0.015(3) 0.014(3) 0.001(2) -0.004(3) -0.010(3)
O42 0.046(4) 0.099(6) 0.049(4) -0.037(4) 0.008(3) -0.022(4)
O43 0.054(4) 0.023(3) 0.010(3) 0.001(2) -0.006(3) -0.024(3)
O44 0.043(4) 0.018(3) 0.015(3) 0.002(2) -0.006(3) -0.012(3)
O45 0.038(4) 0.037(4) 0.033(3) -0.021(3) -0.008(3) -0.004(3)
O46 0.049(4) 0.025(3) 0.014(3) 0.004(2) -0.006(3) -0.024(3)
O47 0.036(4) 0.030(3) 0.013(3) -0.002(2) 0.004(3) -0.016(3)
O48 0.112(6) 0.037(4) 0.027(4) -0.007(3) -0.020(4) 0.006(4)
N1S 0.130(12) 0.268(16) 0.059(9) -0.002(11) 0.021(9) 0.037(12)
C1S 0.153(13) 0.153(12) 0.137(12) -0.015(9) 0.022(9) -0.029(9)
C2S 0.091(11) 0.107(12) 0.098(11) 0.003(10) 0.075(9) -0.019(10)
N2S 0.235(15) 0.151(12) 0.101(11) -0.048(9) 0.054(11) -0.151(12)
C3S 0.156(12) 0.179(12) 0.140(12) -0.051(9) -0.033(9) -0.030(9)
C4S 0.32(2) 0.217(18) 0.243(19) -0.155(16) -0.025(16) -0.053(16)
O1M 0.076(5) 0.064(5) 0.042(4) -0.013(4) 0.008(4) -0.030(4)
C1M 0.082(9) 0.071(8) 0.047(7) -0.011(6) -0.006(6) -0.020(7)
O2M 0.057(7) 0.079(8) 0.066(8) -0.011(6) -0.020(6) -0.006(6)
C2M 0.093(16) 0.25(3) 0.098(17) 0.029(17) -0.023(14) 0.083(18)
O4M 0.085(12) 0.203(18) 0.057(11) 0.068(11) -0.007(10) -0.001(12)
C4M 0.085(18) 0.19(3) 0.036(14) -0.007(16) 0.035(13) 0.005(18)
O5M 0.223(8) 0.228(8) 0.227(8) -0.038(2) -0.030(2) -0.039(2)
C5M 0.065(5) 0.073(5) 0.070(5) -0.013(2) -0.012(2) -0.009(2)
O6M 0.24(2) 0.21(2) 0.15(2) 0.022(17) -0.019(18) -0.063(19)
C6M 0.14(2) 0.23(3) 0.16(3) 0.12(2) -0.08(2) -0.10(2)
O4W 0.149(13) 0.074(10) 0.200(14) -0.032(10) -0.018(11) 0.019(9)
O5W 0.057(8) 0.108(10) 0.151(12) 0.040(9) 0.007(8) -0.023(8)
O11W 0.196(15) 0.068(10) 0.210(15) 0.004(10) 0.029(12) -0.096(10)

loop_
_atom_type_symbol
_atom_type_description
_atom_type_scat_dispersion_real
_atom_type_scat_dispersion_imag
_atom_type_scat_source
C C 0.0033 0.0016 'International Tables Vol C Tables 4.2.6.8 and 6.1.1.4'
H H 0.0000 0.0000 'International Tables Vol C Tables 4.2.6.8 and 6.1.1.4'
N N 0.0061 0.0033 'International Tables Vol C Tables 4.2.6.8 and 6.1.1.4'
O O 0.0106 0.0060 'International Tables Vol C Tables 4.2.6.8 and 6.1.1.4'
Fe Fe 0.3463 0.8444 'International Tables Vol C Tables 4.2.6.8 and 6.1.1.4'
Y Y -2.7962 3.5667 'International Tables Vol C Tables 4.2.6.8 and 6.1.1.4'

loop_
_geom_angle_atom_site_label_1
_geom_angle_atom_site_label_2
_geom_angle_atom_site_label_3
_geom_angle
_geom_angle_site_symmetry_1
_geom_angle_site_symmetry_3
O15 Y1 O1 144.74(17) . .
O15 Y1 O47 98.71(16) . 2_665
O1 Y1 O47 83.54(16) . 2_665
O15 Y1 O14 91.82(17) . .
O1 Y1 O14 119.99(17) . .
O47 Y1 O14 64.57(17) 2_665 .
O15 Y1 O3 81.19(16) . .
O1 Y1 O3 82.38(17) . .
O47 Y1 O3 154.57(17) 2_665 .
O14 Y1 O3 140.75(18) . .
O15 Y1 O16 66.03(17) . .
O1 Y1 O16 79.85(16) . .
O47 Y1 O16 80.50(16) 2_665 .
O14 Y1 O16 135.46(16) . .
O3 Y1 O16 76.25(16) . .
O15 Y1 O13 132.05(18) . .
O1 Y1 O13 73.17(17) . .
O47 Y1 O13 118.48(16) 2_665 .
O14 Y1 O13 79.47(16) . .
O3 Y1 O13 77.17(16) . .
O16 Y1 O13 144.16(16) . .
O15 Y1 N1 68.23(18) . .
O1 Y1 N1 135.68(18) . .
O47 Y1 N1 128.92(17) 2_665 .
O14 Y1 N1 66.72(18) . .
O3 Y1 N1 74.91(18) . .
O16 Y1 N1 128.65(17) . .
O13 Y1 N1 65.01(18) . .
O15 Y1 Fe1 34.56(12) . .
O1 Y1 Fe1 110.21(12) . .
O47 Y1 Fe1 99.44(12) 2_665 .
O14 Y1 Fe1 123.64(12) . .
O3 Y1 Fe1 66.15(12) . .
O16 Y1 Fe1 34.31(11) . .
O13 Y1 Fe1 141.91(12) . .
N1 Y1 Fe1 94.74(13) . .
O15 Y1 Fe9 94.66(11) . 2_665
O1 Y1 Fe9 104.87(11) . 2_665
O47 Y1 Fe9 33.05(11) 2_665 2_665
O14 Y1 Fe9 31.59(12) . 2_665
O3 Y1 Fe9 171.65(13) . 2_665
O16 Y1 Fe9 108.79(11) . 2_665
O13 Y1 Fe9 100.71(11) . 2_665
N1 Y1 Fe9 96.84(13) . 2_665
Fe1 Y1 Fe9 114.06(3) . 2_665
O5 Y2 O25 118.22(17) . .
O5 Y2 O27 145.69(17) . .
O25 Y2 O27 92.64(16) . .
O5 Y2 O23 83.53(18) . .
O25 Y2 O23 64.36(16) . .
O27 Y2 O23 98.31(16) . .
O5 Y2 O28 81.05(17) . .
O25 Y2 O28 134.59(16) . .
O27 Y2 O28 65.89(16) . .
O23 Y2 O28 79.10(16) . .
O5 Y2 O7 82.32(18) . .
O25 Y2 O7 142.94(17) . .
O27 Y2 O7 80.85(16) . .
O23 Y2 O7 152.56(17) . .
O28 Y2 O7 75.55(16) . .
O5 Y2 O26 72.97(17) . .
O25 Y2 O26 78.64(16) . .
O27 Y2 O26 131.77(17) . .
O23 Y2 O26 118.81(16) . .
O28 Y2 O26 145.63(17) . .
O7 Y2 O26 78.97(16) . .
O5 Y2 N5 134.83(18) . .
O25 Y2 N5 67.72(17) . .
O27 Y2 N5 68.49(16) . .
O23 Y2 N5 129.45(17) . .
O28 Y2 N5 129.06(17) . .
O7 Y2 N5 76.04(17) . .
O26 Y2 N5 64.30(17) . .
O5 Y2 Fe4 111.80(13) . .
O25 Y2 Fe4 122.95(12) . .
O27 Y2 Fe4 33.90(12) . .
O23 Y2 Fe4 97.29(11) . .
O28 Y2 Fe4 34.23(11) . .
O7 Y2 Fe4 66.77(11) . .
O26 Y2 Fe4 143.84(12) . .
N5 Y2 Fe4 95.36(12) . .
O5 Y2 Fe3 103.33(13) . .
O25 Y2 Fe3 31.61(11) . .
O27 Y2 Fe3 95.54(12) . .
O23 Y2 Fe3 32.76(12) . .
O28 Y2 Fe3 107.72(12) . .
O7 Y2 Fe3 173.75(13) . .
O26 Y2 Fe3 99.99(11) . .
N5 Y2 Fe3 97.92(13) . .
Fe4 Y2 Fe3 112.79(3) . .
O38 Y3 O35 104.86(16) . .
O38 Y3 O37 90.81(17) . .
O35 Y3 O37 64.61(16) . .
O38 Y3 O9 143.30(18) . .
O35 Y3 O9 80.96(17) . .
O37 Y3 O9 123.05(17) . .
O38 Y3 O11 82.42(16) . .
O35 Y3 O11 153.83(18) . .
O37 Y3 O11 141.28(17) . .
O9 Y3 O11 78.79(17) . .
O38 Y3 O40 64.99(17) . .
O35 Y3 O40 83.06(16) . .
O37 Y3 O40 133.39(16) . .
O9 Y3 O40 80.22(17) . .
O11 Y3 O40 77.34(16) . .
O38 Y3 O39 132.14(17) . .
O35 Y3 O39 112.39(16) . .
O37 Y3 O39 79.54(17) . .
O9 Y3 O39 73.40(17) . .
O11 Y3 O39 77.28(16) . .
O40 Y3 O39 146.31(17) . .
O38 Y3 N9 68.37(17) . .
O35 Y3 N9 130.14(18) . .
O37 Y3 N9 66.15(17) . .
O9 Y3 N9 134.81(18) . .
O11 Y3 N9 76.00(18) . .
O40 Y3 N9 128.45(17) . .
O39 Y3 N9 64.85(18) . .
O38 Y3 Fe7 33.77(13) . .
O35 Y3 Fe7 105.18(11) . .
O37 Y3 Fe7 122.08(12) . .
O9 Y3 Fe7 109.53(12) . .
O11 Y3 Fe7 66.91(12) . .
O40 Y3 Fe7 34.54(11) . .
O39 Y3 Fe7 142.20(12) . .
N9 Y3 Fe7 94.11(13) . .
O38 Y3 Fe6 96.26(12) . .
O35 Y3 Fe6 32.92(12) . .
O37 Y3 Fe6 31.93(11) . .
O9 Y3 Fe6 105.76(12) . .
O11 Y3 Fe6 173.20(13) . .
O40 Y3 Fe6 108.20(11) . .
O39 Y3 Fe6 98.98(12) . .
N9 Y3 Fe6 97.30(13) . .
Fe7 Y3 Fe6 115.31(3) . .
O16 Fe1 O15 81.5(2) . .
O16 Fe1 O19 173.3(2) . .
O15 Fe1 O19 102.5(2) . .
O16 Fe1 O4 95.58(19) . .
O15 Fe1 O4 98.2(2) . .
O19 Fe1 O4 89.2(2) . .
O16 Fe1 O17 98.72(19) . .
O15 Fe1 O17 99.61(19) . .
O19 Fe1 O17 75.43(19) . .
O4 Fe1 O17 158.57(19) . .
O16 Fe1 N2 80.1(2) . .
O15 Fe1 N2 161.4(2) . .
O19 Fe1 N2 95.7(2) . .
O4 Fe1 N2 85.9(2) . .
O17 Fe1 N2 80.9(2) . .
O16 Fe1 Y1 43.11(14) . .
O15 Fe1 Y1 42.12(14) . .
O19 Fe1 Y1 142.33(15) . .
O4 Fe1 Y1 85.32(14) . .
O17 Fe1 Y1 115.97(13) . .
N2 Fe1 Y1 120.92(15) . .
O20 Fe2 O22 94.3(2) . .
O20 Fe2 O17 102.0(2) . .
O22 Fe2 O17 88.20(19) . .
O20 Fe2 O21 143.0(2) . .
O22 Fe2 O21 72.83(18) . .
O17 Fe2 O21 111.8(2) . .
O20 Fe2 O19 105.5(2) . .
O22 Fe2 O19 156.1(2) . .
O17 Fe2 O19 74.80(18) . .
O21 Fe2 O19 97.65(18) . .
O20 Fe2 N3 79.8(2) . .
O22 Fe2 N3 120.9(2) . .
O17 Fe2 N3 150.8(2) . .
O21 Fe2 N3 77.9(2) . .
O19 Fe2 N3 76.7(2) . .
O25 Fe3 O22 170.2(2) . .
O25 Fe3 O23 77.96(19) . .
O22 Fe3 O23 97.2(2) . .
O25 Fe3 N13 91.3(3) . .
O22 Fe3 N13 95.7(3) . .
O23 Fe3 N13 160.1(3) . .
O25 Fe3 O21 99.11(19) . .
O22 Fe3 O21 73.11(18) . .
O23 Fe3 O21 99.7(2) . .
N13 Fe3 O21 98.6(3) . .
O25 Fe3 N4 110.0(2) . .
O22 Fe3 N4 76.9(2) . .
O23 Fe3 N4 78.8(2) . .
N13 Fe3 N4 89.4(3) . .
O21 Fe3 N4 149.6(2) . .
O25 Fe3 Y2 38.34(14) . .
O22 Fe3 Y2 136.44(15) . .
O23 Fe3 Y2 39.64(13) . .
N13 Fe3 Y2 127.3(2) . .
O21 Fe3 Y2 103.22(13) . .
N4 Fe3 Y2 94.76(16) . .
O27 Fe4 O28 81.2(2) . .
O27 Fe4 O31 101.8(2) . .
O28 Fe4 O31 177.0(2) . .
O27 Fe4 O29 98.07(19) . .
O28 Fe4 O29 104.18(19) . .
O31 Fe4 O29 75.78(18) . .
O27 Fe4 O8 97.43(19) . .
O28 Fe4 O8 92.22(19) . .
O31 Fe4 O8 87.15(19) . .
O29 Fe4 O8 158.94(19) . .
O27 Fe4 N6 159.0(2) . .
O28 Fe4 N6 79.2(2) . .
O31 Fe4 N6 97.8(2) . .
O29 Fe4 N6 79.7(2) . .
O8 Fe4 N6 90.7(2) . .
O27 Fe4 Y2 41.55(14) . .
O28 Fe4 Y2 42.57(14) . .
O31 Fe4 Y2 140.15(14) . .
O29 Fe4 Y2 116.79(13) . .
O8 Fe4 Y2 84.23(13) . .
N6 Fe4 Y2 121.04(15) . .
O33 Fe5 O34 93.5(2) . .
O33 Fe5 O29 101.2(2) . .
O34 Fe5 O29 91.88(19) . .
O33 Fe5 O32 144.3(2) . .
O34 Fe5 O32 73.11(18) . .
O29 Fe5 O32 112.0(2) . .
O33 Fe5 O31 106.16(19) . .
O34 Fe5 O31 158.1(2) . .
O29 Fe5 O31 75.24(18) . .
O32 Fe5 O31 95.07(19) . .
O33 Fe5 N7 79.6(2) . .
O34 Fe5 N7 117.0(2) . .
O29 Fe5 N7 151.1(2) . .
O32 Fe5 N7 77.6(2) . .
O31 Fe5 N7 76.82(19) . .
O37 Fe6 O35 78.8(2) . .
O37 Fe6 O34 168.2(2) . .
O35 Fe6 O34 97.2(2) . .
O37 Fe6 O32 96.16(19) . .
O35 Fe6 O32 102.73(19) . .
O34 Fe6 O32 73.77(18) . .
O37 Fe6 N16 94.9(2) . .
O35 Fe6 N16 158.3(2) . .
O34 Fe6 N16 92.7(2) . .
O32 Fe6 N16 98.6(2) . .
O37 Fe6 N8 112.0(2) . .
O35 Fe6 N8 78.0(2) . .
O34 Fe6 N8 77.59(19) . .
O32 Fe6 N8 151.2(2) . .
N16 Fe6 N8 85.4(3) . .
O37 Fe6 Y3 39.38(15) . .
O35 Fe6 Y3 39.72(13) . .
O34 Fe6 Y3 136.68(15) . .
O32 Fe6 Y3 106.00(14) . .
N16 Fe6 Y3 128.97(19) . .
N8 Fe6 Y3 92.86(15) . .
O38 Fe7 O40 79.9(2) . .
O38 Fe7 O43 102.3(2) . .
O40 Fe7 O43 175.2(2) . .
O38 Fe7 O41 99.72(19) . .
O40 Fe7 O41 98.70(18) . .
O43 Fe7 O41 76.73(18) . .
O38 Fe7 O12 97.8(2) . .
O40 Fe7 O12 95.91(19) . .
O43 Fe7 O12 88.11(19) . .
O41 Fe7 O12 158.89(19) . .
O38 Fe7 N10 161.0(2) . .
O40 Fe7 N10 81.4(2) . .
O43 Fe7 N10 96.2(2) . .
O41 Fe7 N10 79.9(2) . .
O12 Fe7 N10 87.3(2) . .
O38 Fe7 Y3 41.37(13) . .
O40 Fe7 Y3 42.92(15) . .
O43 Fe7 Y3 140.62(15) . .
O41 Fe7 Y3 116.79(13) . .
O12 Fe7 Y3 84.23(14) . .
N10 Fe7 Y3 121.89(15) . .
O45 Fe8 O46 95.0(2) . .
O45 Fe8 O41 98.5(2) . .
O46 Fe8 O41 91.85(18) . .
O45 Fe8 O44 146.6(2) . .
O46 Fe8 O44 73.50(18) . .
O41 Fe8 O44 112.8(2) . .
O45 Fe8 O43 104.6(2) . .
O46 Fe8 O43 158.1(2) . .
O41 Fe8 O43 75.71(18) . .
O44 Fe8 O43 94.46(18) . .
O45 Fe8 N11 79.4(2) . .
O46 Fe8 N11 117.2(2) . .
O41 Fe8 N11 150.9(2) . .
O44 Fe8 N11 78.5(2) . .
O43 Fe8 N11 76.8(2) . .
O14 Fe9 O46 168.5(2) 2_665 .
O14 Fe9 O47 78.4(2) 2_665 .
O46 Fe9 O47 98.0(2) . .
O14 Fe9 N19' 92.9(3) 2_665 .
O46 Fe9 N19' 93.7(3) . .
O47 Fe9 N19' 160.2(3) . .
O14 Fe9 N19 92.9(3) 2_665 .
O46 Fe9 N19 93.7(3) . .
O47 Fe9 N19 160.2(3) . .
O14 Fe9 O44 96.2(2) 2_665 .
O46 Fe9 O44 73.43(18) . .
O47 Fe9 O44 99.36(19) . .
N19' Fe9 O44 99.3(2) . .
N19 Fe9 O44 99.3(2) . .
O14 Fe9 N12 112.2(2) 2_665 .
O46 Fe9 N12 77.5(2) . .
O47 Fe9 N12 78.7(2) . .
N19' Fe9 N12 88.4(3) . .
N19 Fe9 N12 88.4(3) . .
O44 Fe9 N12 150.3(2) . .
O14 Fe9 Y1 39.02(14) 2_665 2_665
O46 Fe9 Y1 136.98(14) . 2_665
O47 Fe9 Y1 39.49(14) . 2_665
N19' Fe9 Y1 128.7(2) . 2_665
N19 Fe9 Y1 128.7(2) . 2_665
O44 Fe9 Y1 101.94(13) . 2_665
N12 Fe9 Y1 95.14(15) . 2_665
O2 C1 O1 121.8(8) . .
O2 C1 C2 120.1(7) . .
O1 C1 C2 118.0(7) . .
C1 C2 C3 111.2(7) . .
C1 C2 C4 112.0(7) . .
C3 C2 C4 111.8(7) . .
C1 C2 H2 107.2 . .
C3 C2 H2 107.2 . .
C4 C2 H2 107.2 . .
C2 C3 H3A 109.5 . .
C2 C3 H3B 109.5 . .
H3A C3 H3B 109.5 . .
C2 C3 H3C 109.5 . .
H3A C3 H3C 109.5 . .
H3B C3 H3C 109.5 . .
C2 C4 H4A 109.5 . .
C2 C4 H4B 109.5 . .
H4A C4 H4B 109.5 . .
C2 C4 H4C 109.5 . .
H4A C4 H4C 109.5 . .
H4B C4 H4C 109.5 . .
O3 C5 O4 125.5(7) . .
O3 C5 C6 117.2(7) . .
O4 C5 C6 117.3(6) . .
C7 C6 C8 111.1(7) . .
C7 C6 C5 109.1(6) . .
C8 C6 C5 109.4(7) . .
C7 C6 H6 109.1 . .
C8 C6 H6 109.1 . .
C5 C6 H6 109.1 . .
C6 C7 H7A 109.5 . .
C6 C7 H7B 109.5 . .
H7A C7 H7B 109.5 . .
C6 C7 H7C 109.5 . .
H7A C7 H7C 109.5 . .
H7B C7 H7C 109.5 . .
C6 C8 H8A 109.5 . .
C6 C8 H8B 109.5 . .
H8A C8 H8B 109.5 . .
C6 C8 H8C 109.5 . .
H8A C8 H8C 109.5 . .
H8B C8 H8C 109.5 . .
O6 C9 O5 123.8(9) . .
O6 C9 C10 120.2(9) . .
O5 C9 C10 115.9(8) . .
C12 C10 C9 116.8(10) . .
C12 C10 C11 117.7(9) . .
C9 C10 C11 113.1(8) . .
C12 C10 H10 101.9 . .
C9 C10 H10 101.9 . .
C11 C10 H10 101.9 . .
C10 C11 H11A 109.5 . .
C10 C11 H11B 109.5 . .
H11A C11 H11B 109.5 . .
C10 C11 H11C 109.5 . .
H11A C11 H11C 109.5 . .
H11B C11 H11C 109.5 . .
C10 C12 H12A 109.5 . .
C10 C12 H12B 109.5 . .
H12A C12 H12B 109.5 . .
C10 C12 H12C 109.5 . .
H12A C12 H12C 109.5 . .
H12B C12 H12C 109.5 . .
O7 C13 O8 125.5(7) . .
O7 C13 C14 119.0(7) . .
O8 C13 C14 115.4(7) . .
C15' C14 C13 108.9(12) . .
C16 C14 C13 110.3(9) . .
C15' C14 C16' 118.9(18) . .
C13 C14 C16' 109.8(13) . .
C16 C14 C15 106.8(11) . .
C13 C14 C15 110.5(8) . .
C16 C14 H14 109.7 . .
C13 C14 H14 109.7 . .
C15 C14 H14 109.7 . .
C15' C14 H14' 106.2 . .
C13 C14 H14' 106.2 . .
C16' C14 H14' 106.2 . .
C14 C15 H15A 109.5 . .
C14 C15 H15B 109.5 . .
H15A C15 H15B 109.5 . .
C14 C15 H15C 109.5 . .
H15A C15 H15C 109.5 . .
H15B C15 H15C 109.5 . .
C14 C16 H16A 109.5 . .
C14 C16 H16B 109.5 . .
H16A C16 H16B 109.5 . .
C14 C16 H16C 109.5 . .
H16A C16 H16C 109.5 . .
H16B C16 H16C 109.5 . .
C14 C15' H15D 109.5 . .
C14 C15' H15E 109.5 . .
H15D C15' H15E 109.5 . .
C14 C15' H15F 109.5 . .
H15D C15' H15F 109.5 . .
H15E C15' H15F 109.5 . .
C14 C16' H16D 109.5 . .
C14 C16' H16E 109.5 . .
H16D C16' H16E 109.5 . .
C14 C16' H16F 109.5 . .
H16D C16' H16F 109.5 . .
H16E C16' H16F 109.5 . .
O9 C17 O10 123.4(10) . .
O9 C17 C18 119.0(10) . .
O10 C17 C18 117.3(10) . .
C19 C18 C20 113.1(13) . .
C19 C18 C17 104.5(12) . .
C20 C18 C17 117.3(11) . .
C19 C18 H18 107.1 . .
C20 C18 H18 107.1 . .
C17 C18 H18 107.1 . .
C18 C19 H19A 109.5 . .
C18 C19 H19B 109.5 . .
H19A C19 H19B 109.5 . .
C18 C19 H19C 109.5 . .
H19A C19 H19C 109.5 . .
H19B C19 H19C 109.5 . .
C18 C20 H20A 109.5 . .
C18 C20 H20B 109.5 . .
H20A C20 H20B 109.5 . .
C18 C20 H20C 109.5 . .
H20A C20 H20C 109.5 . .
H20B C20 H20C 109.5 . .
O11 C21 O12 123.2(7) . .
O11 C21 C22 117.9(7) . .
O12 C21 C22 118.9(7) . .
C21 C22 C23 113.2(6) . .
C21 C22 C24 108.3(6) . .
C23 C22 C24 110.9(7) . .
C21 C22 H22 108.1 . .
C23 C22 H22 108.1 . .
C24 C22 H22 108.1 . .
C22 C23 H23A 109.5 . .
C22 C23 H23B 109.5 . .
H23A C23 H23B 109.5 . .
C22 C23 H23C 109.5 . .
H23A C23 H23C 109.5 . .
H23B C23 H23C 109.5 . .
C22 C24 H24A 109.5 . .
C22 C24 H24B 109.5 . .
H24A C24 H24B 109.5 . .
C22 C24 H24C 109.5 . .
H24A C24 H24C 109.5 . .
H24B C24 H24C 109.5 . .
N1 C25 C26 112.1(6) . .
N1 C25 H25A 109.2 . .
C26 C25 H25A 109.2 . .
N1 C25 H25B 109.2 . .
C26 C25 H25B 109.2 . .
H25A C25 H25B 107.9 . .
O13 C26 C25 110.8(6) . .
O13 C26 H26A 109.5 . .
C25 C26 H26A 109.5 . .
O13 C26 H26B 109.5 . .
C25 C26 H26B 109.5 . .
H26A C26 H26B 108.1 . .
C28 C27 N1 111.5(6) . .
C28 C27 H27A 109.3 . .
N1 C27 H27A 109.3 . .
C28 C27 H27B 109.3 . .
N1 C27 H27B 109.3 . .
H27A C27 H27B 108.0 . .
O14 C28 C27 108.4(6) . .
O14 C28 H28A 110.0 . .
C27 C28 H28A 110.0 . .
O14 C28 H28B 110.0 . .
C27 C28 H28B 110.0 . .
H28A C28 H28B 108.4 . .
N1 C29 C30 110.6(6) . .
N1 C29 H29A 109.5 . .
C30 C29 H29A 109.5 . .
N1 C29 H29B 109.5 . .
C30 C29 H29B 109.5 . .
H29A C29 H29B 108.1 . .
O15 C30 C29 109.3(6) . .
O15 C30 H30A 109.8 . .
C29 C30 H30A 109.8 . .
O15 C30 H30B 109.8 . .
C29 C30 H30B 109.8 . .
H30A C30 H30B 108.3 . .
N2 C31 C32 112.6(6) . .
N2 C31 H31A 109.1 . .
C32 C31 H31A 109.1 . .
N2 C31 H31B 109.1 . .
C32 C31 H31B 109.1 . .
H31A C31 H31B 107.8 . .
O16 C32 C31 111.2(6) . .
O16 C32 H32A 109.4 . .
C31 C32 H32A 109.4 . .
O16 C32 H32B 109.4 . .
C31 C32 H32B 109.4 . .
H32A C32 H32B 108.0 . .
N2 C33 C34 112.9(6) . .
N2 C33 H33A 109.0 . .
C34 C33 H33A 109.0 . .
N2 C33 H33B 109.0 . .
C34 C33 H33B 109.0 . .
H33A C33 H33B 107.8 . .
O17 C34 C33 109.9(6) . .
O17 C34 H34A 109.7 . .
C33 C34 H34A 109.7 . .
O17 C34 H34B 109.7 . .
C33 C34 H34B 109.7 . .
H34A C34 H34B 108.2 . .
N2 C35 C36 118.3(7) . .
N2 C35 H35A 107.7 . .
C36 C35 H35A 107.7 . .
N2 C35 H35B 107.7 . .
C36 C35 H35B 107.7 . .
H35A C35 H35B 107.1 . .
O18 C36 C35 115.1(6) . .
O18 C36 H36A 108.5 . .
C35 C36 H36A 108.5 . .
O18 C36 H36B 108.5 . .
C35 C36 H36B 108.5 . .
H36A C36 H36B 107.5 . .
N3 C37 C38 112.3(6) . .
N3 C37 H37A 109.2 . .
C38 C37 H37A 109.2 . .
N3 C37 H37B 109.2 . .
C38 C37 H37B 109.2 . .
H37A C37 H37B 107.9 . .
O19 C38 C37 107.2(6) . .
O19 C38 H38A 110.3 . .
C37 C38 H38A 110.3 . .
O19 C38 H38B 110.3 . .
C37 C38 H38B 110.3 . .
H38A C38 H38B 108.5 . .
N3 C39 C40 107.7(7) . .
N3 C39 H39A 110.2 . .
C40 C39 H39A 110.2 . .
N3 C39 H39B 110.2 . .
C40 C39 H39B 110.2 . .
H39A C39 H39B 108.5 . .
O20 C40 C39 111.9(7) . .
O20 C40 H40A 109.2 . .
C39 C40 H40A 109.2 . .
O20 C40 H40B 109.2 . .
C39 C40 H40B 109.2 . .
H40A C40 H40B 107.9 . .
C42 C41 N3 109.2(6) . .
C42 C41 H41A 109.8 . .
N3 C41 H41A 109.8 . .
C42 C41 H41B 109.8 . .
N3 C41 H41B 109.8 . .
H41A C41 H41B 108.3 . .
O21 C42 C41 110.0(6) . .
O21 C42 H42A 109.7 . .
C41 C42 H42A 109.7 . .
O21 C42 H42B 109.7 . .
C41 C42 H42B 109.7 . .
H42A C42 H42B 108.2 . .
N4 C43 C44 109.1(6) . .
N4 C43 H43A 109.9 . .
C44 C43 H43A 109.9 . .
N4 C43 H43B 109.9 . .
C44 C43 H43B 109.9 . .
H43A C43 H43B 108.3 . .
O22 C44 C43 109.8(6) . .
O22 C44 H44A 109.7 . .
C43 C44 H44A 109.7 . .
O22 C44 H44B 109.7 . .
C43 C44 H44B 109.7 . .
H44A C44 H44B 108.2 . .
N4 C45 C46 111.8(6) . .
N4 C45 H45A 109.3 . .
C46 C45 H45A 109.3 . .
N4 C45 H45B 109.3 . .
C46 C45 H45B 109.3 . .
H45A C45 H45B 107.9 . .
O23 C46 C45 108.1(6) . .
O23 C46 H46A 110.1 . .
C45 C46 H46A 110.1 . .
O23 C46 H46B 110.1 . .
C45 C46 H46B 110.1 . .
H46A C46 H46B 108.4 . .
N4 C47 C48 114.1(6) . .
N4 C47 H47A 108.7 . .
C48 C47 H47A 108.7 . .
N4 C47 H47B 108.7 . .
C48 C47 H47B 108.7 . .
H47A C47 H47B 107.6 . .
O24 C48 C47 111.3(6) . .
O24 C48 H48A 109.4 . .
C47 C48 H48A 109.4 . .
O24 C48 H48B 109.4 . .
C47 C48 H48B 109.4 . .
H48A C48 H48B 108.0 . .
N5 C49 C50 113.4(6) . .
N5 C49 H49A 108.9 . .
C50 C49 H49A 108.9 . .
N5 C49 H49B 108.9 . .
C50 C49 H49B 108.9 . .
H49A C49 H49B 107.7 . .
O25 C50 C49 109.3(6) . .
O25 C50 H50A 109.8 . .
C49 C50 H50A 109.8 . .
O25 C50 H50B 109.8 . .
C49 C50 H50B 109.8 . .
H50A C50 H50B 108.3 . .
N5 C51 C52 109.9(6) . .
N5 C51 H51A 109.7 . .
C52 C51 H51A 109.7 . .
N5 C51 H51B 109.7 . .
C52 C51 H51B 109.7 . .
H51A C51 H51B 108.2 . .
O26 C52 C51 110.5(6) . .
O26 C52 H52A 109.5 . .
C51 C52 H52A 109.5 . .
O26 C52 H52B 109.5 . .
C51 C52 H52B 109.5 . .
H52A C52 H52B 108.1 . .
N5 C53 C54 109.3(6) . .
N5 C53 H53A 109.8 . .
C54 C53 H53A 109.8 . .
N5 C53 H53B 109.8 . .
C54 C53 H53B 109.8 . .
H53A C53 H53B 108.3 . .
O27 C54 C53 110.6(6) . .
O27 C54 H54A 109.5 . .
C53 C54 H54A 109.5 . .
O27 C54 H54B 109.5 . .
C53 C54 H54B 109.5 . .
H54A C54 H54B 108.1 . .
C56 C55 N6 111.0(6) . .
C56 C55 H55A 109.4 . .
N6 C55 H55A 109.4 . .
C56 C55 H55B 109.4 . .
N6 C55 H55B 109.4 . .
H55A C55 H55B 108.0 . .
O28 C56 C55 111.6(6) . .
O28 C56 H56A 109.3 . .
C55 C56 H56A 109.3 . .
O28 C56 H56B 109.3 . .
C55 C56 H56B 109.3 . .
H56A C56 H56B 108.0 . .
N6 C57 C58 108.9(6) . .
N6 C57 H57A 109.9 . .
C58 C57 H57A 109.9 . .
N6 C57 H57B 109.9 . .
C58 C57 H57B 109.9 . .
H57A C57 H57B 108.3 . .
O29 C58 C57 109.8(6) . .
O29 C58 H58A 109.7 . .
C57 C58 H58A 109.7 . .
O29 C58 H58B 109.7 . .
C57 C58 H58B 109.7 . .
H58A C58 H58B 108.2 . .
N6 C59 C60 117.6(6) . .
N6 C59 H59A 107.9 . .
C60 C59 H59A 107.9 . .
N6 C59 H59B 107.9 . .
C60 C59 H59B 107.9 . .
H59A C59 H59B 107.2 . .
O30 C60 C59 113.1(7) . .
O30 C60 H60A 109.0 . .
C59 C60 H60A 109.0 . .
O30 C60 H60B 109.0 . .
C59 C60 H60B 109.0 . .
H60A C60 H60B 107.8 . .
N7 C61 C62 111.2(6) . .
N7 C61 H61A 109.4 . .
C62 C61 H61A 109.4 . .
N7 C61 H61B 109.4 . .
C62 C61 H61B 109.4 . .
H61A C61 H61B 108.0 . .
O31 C62 C61 107.9(6) . .
O31 C62 H62A 110.1 . .
C61 C62 H62A 110.1 . .
O31 C62 H62B 110.1 . .
C61 C62 H62B 110.1 . .
H62A C62 H62B 108.4 . .
N7 C63 C64 108.9(6) . .
N7 C63 H63A 109.9 . .
C64 C63 H63A 109.9 . .
N7 C63 H63B 109.9 . .
C64 C63 H63B 109.9 . .
H63A C63 H63B 108.3 . .
O32 C64 C63 108.5(6) . .
O32 C64 H64A 110.0 . .
C63 C64 H64A 110.0 . .
O32 C64 H64B 110.0 . .
C63 C64 H64B 110.0 . .
H64A C64 H64B 108.4 . .
N7 C65 C66 109.2(6) . .
N7 C65 H65A 109.8 . .
C66 C65 H65A 109.8 . .
N7 C65 H65B 109.8 . .
C66 C65 H65B 109.8 . .
H65A C65 H65B 108.3 . .
O33 C66 C65 111.4(6) . .
O33 C66 H66A 109.3 . .
C65 C66 H66A 109.3 . .
O33 C66 H66B 109.3 . .
C65 C66 H66B 109.3 . .
H66A C66 H66B 108.0 . .
N8 C67 C68 110.9(6) . .
N8 C67 H67A 109.5 . .
C68 C67 H67A 109.5 . .
N8 C67 H67B 109.5 . .
C68 C67 H67B 109.5 . .
H67A C67 H67B 108.1 . .
O34 C68 C67 108.1(6) . .
O34 C68 H68A 110.1 . .
C67 C68 H68A 110.1 . .
O34 C68 H68B 110.1 . .
C67 C68 H68B 110.1 . .
H68A C68 H68B 108.4 . .
N8 C69 C70 110.4(6) . .
N8 C69 H69A 109.6 . .
C70 C69 H69A 109.6 . .
N8 C69 H69B 109.6 . .
C70 C69 H69B 109.6 . .
H69A C69 H69B 108.1 . .
O35 C70 C69 107.2(6) . .
O35 C70 H70A 110.3 . .
C69 C70 H70A 110.3 . .
O35 C70 H70B 110.3 . .
C69 C70 H70B 110.3 . .
H70A C70 H70B 108.5 . .
C72 C71 N8 114.6(6) . .
C72 C71 H71A 108.6 . .
N8 C71 H71A 108.6 . .
C72 C71 H71B 108.6 . .
N8 C71 H71B 108.6 . .
H71A C71 H71B 107.6 . .
O36 C72 C71 108.1(6) . .
O36 C72 H72A 110.1 . .
C71 C72 H72A 110.1 . .
O36 C72 H72B 110.1 . .
C71 C72 H72B 110.1 . .
H72A C72 H72B 108.4 . .
N9 C73 C74 111.0(6) . .
N9 C73 H73A 109.4 . .
C74 C73 H73A 109.4 . .
N9 C73 H73B 109.4 . .
C74 C73 H73B 109.4 . .
H73A C73 H73B 108.0 . .
O37 C74 C73 109.6(6) . .
O37 C74 H74A 109.8 . .
C73 C74 H74A 109.8 . .
O37 C74 H74B 109.8 . .
C73 C74 H74B 109.8 . .
H74A C74 H74B 108.2 . .
N9 C75 C76 110.3(6) . .
N9 C75 H75A 109.6 . .
C76 C75 H75A 109.6 . .
N9 C75 H75B 109.6 . .
C76 C75 H75B 109.6 . .
H75A C75 H75B 108.1 . .
O38 C76 C75 110.8(6) . .
O38 C76 H76A 109.5 . .
C75 C76 H76A 109.5 . .
O38 C76 H76B 109.5 . .
C75 C76 H76B 109.5 . .
H76A C76 H76B 108.1 . .
N9 C77 C78 111.1(6) . .
N9 C77 H77A 109.4 . .
C78 C77 H77A 109.4 . .
N9 C77 H77B 109.4 . .
C78 C77 H77B 109.4 . .
H77A C77 H77B 108.0 . .
O39 C78 C77 111.4(6) . .
O39 C78 H78A 109.3 . .
C77 C78 H78A 109.3 . .
O39 C78 H78B 109.3 . .
C77 C78 H78B 109.3 . .
H78A C78 H78B 108.0 . .
N10 C79 C80 109.5(6) . .
N10 C79 H79A 109.8 . .
C80 C79 H79A 109.8 . .
N10 C79 H79B 109.8 . .
C80 C79 H79B 109.8 . .
H79A C79 H79B 108.2 . .
O40 C80 C79 110.8(6) . .
O40 C80 H80A 109.5 . .
C79 C80 H80A 109.5 . .
O40 C80 H80B 109.5 . .
C79 C80 H80B 109.5 . .
H80A C80 H80B 108.1 . .
C82 C81 N10 111.7(6) . .
C82 C81 H81A 109.3 . .
N10 C81 H81A 109.3 . .
C82 C81 H81B 109.3 . .
N10 C81 H81B 109.3 . .
H81A C81 H81B 107.9 . .
O41 C82 C81 110.3(6) . .
O41 C82 H82A 109.6 . .
C81 C82 H82A 109.6 . .
O41 C82 H82B 109.6 . .
C81 C82 H82B 109.6 . .
H82A C82 H82B 108.1 . .
N10 C83 C84 119.7(6) . .
N10 C83 H83A 107.4 . .
C84 C83 H83A 107.4 . .
N10 C83 H83B 107.4 . .
C84 C83 H83B 107.4 . .
H83A C83 H83B 106.9 . .
O42 C84 C83 110.4(6) . .
O42 C84 H84A 109.6 . .
C83 C84 H84A 109.6 . .
O42 C84 H84B 109.6 . .
C83 C84 H84B 109.6 . .
H84A C84 H84B 108.1 . .
N11 C85 C86 113.4(6) . .
N11 C85 H85A 108.9 . .
C86 C85 H85A 108.9 . .
N11 C85 H85B 108.9 . .
C86 C85 H85B 108.9 . .
H85A C85 H85B 107.7 . .
O43 C86 C85 107.8(6) . .
O43 C86 H86A 110.1 . .
C85 C86 H86A 110.1 . .
O43 C86 H86B 110.1 . .
C85 C86 H86B 110.1 . .
H86A C86 H86B 108.5 . .
N11 C87 C88 111.0(6) . .
N11 C87 H87A 109.4 . .
C88 C87 H87A 109.4 . .
N11 C87 H87B 109.4 . .
C88 C87 H87B 109.4 . .
H87A C87 H87B 108.0 . .
O44 C88 C87 109.4(6) . .
O44 C88 H88A 109.8 . .
C87 C88 H88A 109.8 . .
O44 C88 H88B 109.8 . .
C87 C88 H88B 109.8 . .
H88A C88 H88B 108.3 . .
N11 C89 C90 107.7(6) . .
N11 C89 H89A 110.2 . .
C90 C89 H89A 110.2 . .
N11 C89 H89B 110.2 . .
C90 C89 H89B 110.2 . .
H89A C89 H89B 108.5 . .
O45 C90 C89 110.0(6) . .
O45 C90 H90A 109.7 . .
C89 C90 H90A 109.7 . .
O45 C90 H90B 109.7 . .
C89 C90 H90B 109.7 . .
H90A C90 H90B 108.2 . .
N12 C91 C92 112.1(6) . .
N12 C91 H91A 109.2 . .
C92 C91 H91A 109.2 . .
N12 C91 H91B 109.2 . .
C92 C91 H91B 109.2 . .
H91A C91 H91B 107.9 . .
O46 C92 C91 107.1(6) . .
O46 C92 H92A 110.3 . .
C91 C92 H92A 110.3 . .
O46 C92 H92B 110.3 . .
C91 C92 H92B 110.3 . .
H92A C92 H92B 108.6 . .
N12 C93 C94 111.2(6) . .
N12 C93 H93A 109.4 . .
C94 C93 H93A 109.4 . .
N12 C93 H93B 109.4 . .
C94 C93 H93B 109.4 . .
H93A C93 H93B 108.0 . .
O47 C94 C93 109.4(6) . .
O47 C94 H94A 109.8 . .
C93 C94 H94A 109.8 . .
O47 C94 H94B 109.8 . .
C93 C94 H94B 109.8 . .
H94A C94 H94B 108.2 . .
N12 C95 C96 113.8(7) . .
N12 C95 H95A 108.8 . .
C96 C95 H95A 108.8 . .
N12 C95 H95B 108.8 . .
C96 C95 H95B 108.8 . .
H95A C95 H95B 107.7 . .
O48 C96 C95 111.7(8) . .
O48 C96 H96A 109.3 . .
C95 C96 H96A 109.3 . .
O48 C96 H96B 109.3 . .
C95 C96 H96B 109.3 . .
H96A C96 H96B 107.9 . .
C29 N1 C25 110.7(6) . .
C29 N1 C27 111.8(6) . .
C25 N1 C27 111.4(6) . .
C29 N1 Y1 106.5(4) . .
C25 N1 Y1 106.0(4) . .
C27 N1 Y1 110.1(4) . .
C31 N2 C35 112.0(6) . .
C31 N2 C33 113.7(6) . .
C35 N2 C33 111.4(5) . .
C31 N2 Fe1 102.7(4) . .
C35 N2 Fe1 112.0(4) . .
C33 N2 Fe1 104.5(4) . .
C39 N3 C37 110.5(6) . .
C39 N3 C41 112.4(6) . .
C37 N3 C41 113.7(6) . .
C39 N3 Fe2 103.3(5) . .
C37 N3 Fe2 107.0(4) . .
C41 N3 Fe2 109.3(5) . .
C45 N4 C47 112.0(6) . .
C45 N4 C43 113.8(6) . .
C47 N4 C43 109.6(6) . .
C45 N4 Fe3 106.4(4) . .
C47 N4 Fe3 111.1(4) . .
C43 N4 Fe3 103.5(4) . .
C51 N5 C49 110.0(5) . .
C51 N5 C53 109.5(5) . .
C49 N5 C53 111.0(6) . .
C51 N5 Y2 108.8(4) . .
C49 N5 Y2 110.0(4) . .
C53 N5 Y2 107.6(4) . .
C57 N6 C55 110.4(6) . .
C57 N6 C59 111.3(5) . .
C55 N6 C59 114.5(6) . .
C57 N6 Fe4 106.0(4) . .
C55 N6 Fe4 105.5(4) . .
C59 N6 Fe4 108.6(4) . .
C65 N7 C63 113.1(6) . .
C65 N7 C61 111.6(6) . .
C63 N7 C61 112.6(6) . .
C65 N7 Fe5 102.6(4) . .
C63 N7 Fe5 109.6(4) . .
C61 N7 Fe5 106.6(4) . .
C69 N8 C67 114.2(6) . .
C69 N8 C71 111.0(6) . .
C67 N8 C71 110.5(6) . .
C69 N8 Fe6 106.9(4) . .
C67 N8 Fe6 102.7(4) . .
C71 N8 Fe6 111.2(4) . .
C73 N9 C75 108.8(6) . .
C73 N9 C77 110.9(6) . .
C75 N9 C77 112.0(6) . .
C73 N9 Y3 111.5(4) . .
C75 N9 Y3 106.5(4) . .
C77 N9 Y3 107.1(5) . .
C79 N10 C83 111.9(6) . .
C79 N10 C81 113.5(6) . .
C83 N10 C81 109.4(5) . .
C79 N10 Fe7 102.4(4) . .
C83 N10 Fe7 112.5(4) . .
C81 N10 Fe7 107.0(4) . .
C89 N11 C85 114.2(6) . .
C89 N11 C87 112.4(6) . .
C85 N11 C87 113.0(6) . .
C89 N11 Fe8 102.3(4) . .
C85 N11 Fe8 106.5(4) . .
C87 N11 Fe8 107.5(4) . .
C95 N12 C93 111.1(6) . .
C95 N12 C91 111.5(6) . .
C93 N12 C91 112.3(6) . .
C95 N12 Fe9 113.0(5) . .
C93 N12 Fe9 106.2(4) . .
C91 N12 Fe9 102.4(4) . .
N14' N13 Fe3 162(2) . .
N14 N13 Fe3 150.3(12) . .
N17 N16 Fe6 136.3(7) . .
N16 N17 N18 177.9(10) . .
N13 N14 N15 174.7(17) . .
N13 N14' N15' 174(3) . .
N20 N19 Fe9 131.9(8) . .
N19 N20 N21 179.6(12) . .
N20' N19' Fe9 143.3(19) . .
N19' N20' N21' 177(4) . .
C1 O1 Y1 137.6(5) . .
C5 O3 Y1 137.8(5) . .
C5 O4 Fe1 123.7(5) . .
C9 O5 Y2 137.3(6) . .
C13 O7 Y2 136.9(5) . .
C13 O8 Fe4 126.4(5) . .
C17 O9 Y3 138.9(6) . .
C21 O11 Y3 138.5(5) . .
C21 O12 Fe7 126.5(5) . .
C26 O13 Y1 125.3(4) . .
C26 O13 H13 104.9 . .
Y1 O13 H13 105.2 . .
C28 O14 Fe9 130.3(4) . 2_665
C28 O14 Y1 119.1(4) . .
Fe9 O14 Y1 109.4(2) 2_665 .
C30 O15 Fe1 124.7(4) . .
C30 O15 Y1 123.0(4) . .
Fe1 O15 Y1 103.3(2) . .
C32 O16 Fe1 120.0(4) . .
C32 O16 Y1 132.4(4) . .
Fe1 O16 Y1 102.6(2) . .
C34 O17 Fe2 124.2(4) . .
C34 O17 Fe1 109.5(4) . .
Fe2 O17 Fe1 104.2(2) . .
C36 O18 H18A 108.8 . .
C38 O19 Fe1 132.5(4) . .
C38 O19 Fe2 122.0(4) . .
Fe1 O19 Fe2 105.0(2) . .
C40 O20 Fe2 120.6(5) . .
C42 O21 Fe3 124.2(4) . .
C42 O21 Fe2 115.1(4) . .
Fe3 O21 Fe2 105.1(2) . .
C44 O22 Fe3 121.4(4) . .
C44 O22 Fe2 130.5(4) . .
Fe3 O22 Fe2 107.7(2) . .
C46 O23 Fe3 112.2(4) . .
C46 O23 Y2 128.4(4) . .
Fe3 O23 Y2 107.6(2) . .
C48 O24 H24 109.6 . .
C50 O25 Fe3 129.2(4) . .
C50 O25 Y2 120.1(4) . .
Fe3 O25 Y2 110.0(2) . .
C52 O26 Y2 125.6(4) . .
C52 O26 H26 106.0 . .
Y2 O26 H26 106.0 . .
C54 O27 Fe4 125.5(4) . .
C54 O27 Y2 121.8(4) . .
Fe4 O27 Y2 104.6(2) . .
C56 O28 Fe4 114.2(4) . .
C56 O28 Y2 126.9(4) . .
Fe4 O28 Y2 103.2(2) . .
C58 O29 Fe5 119.2(4) . .
C58 O29 Fe4 111.4(4) . .
Fe5 O29 Fe4 103.9(2) . .
C60 O30 H30 107.8 . .
C62 O31 Fe4 131.6(4) . .
C62 O31 Fe5 122.4(4) . .
Fe4 O31 Fe5 104.3(2) . .
C64 O32 Fe6 125.1(4) . .
C64 O32 Fe5 114.8(4) . .
Fe6 O32 Fe5 104.9(2) . .
C66 O33 Fe5 120.4(4) . .
C68 O34 Fe6 121.9(4) . .
C68 O34 Fe5 130.7(4) . .
Fe6 O34 Fe5 107.3(2) . .
C70 O35 Fe6 111.5(4) . .
C70 O35 Y3 128.5(4) . .
Fe6 O35 Y3 107.4(2) . .
C72 O36 H36 108.8 . .
C74 O37 Fe6 128.8(4) . .
C74 O37 Y3 120.4(4) . .
Fe6 O37 Y3 108.7(2) . .
C76 O38 Fe7 124.2(4) . .
C76 O38 Y3 121.9(4) . .
Fe7 O38 Y3 104.9(2) . .
C78 O39 Y3 125.1(4) . .
C78 O39 H39 104.9 . .
Y3 O39 H39 105.1 . .
C80 O40 Fe7 117.1(4) . .
C80 O40 Y3 134.5(4) . .
Fe7 O40 Y3 102.5(2) . .
C82 O41 Fe8 122.9(4) . .
C82 O41 Fe7 110.5(4) . .
Fe8 O41 Fe7 103.4(2) . .
C84 O42 H42 109.1 . .
C86 O43 Fe7 133.8(4) . .
C86 O43 Fe8 121.6(4) . .
Fe7 O43 Fe8 104.0(2) . .
C88 O44 Fe8 115.3(4) . .
C88 O44 Fe9 122.3(4) . .
Fe8 O44 Fe9 104.4(2) . .
C90 O45 Fe8 120.8(4) . .
C92 O46 Fe9 122.7(4) . .
C92 O46 Fe8 128.7(4) . .
Fe9 O46 Fe8 108.1(2) . .
C94 O47 Fe9 111.1(4) . .
C94 O47 Y1 130.1(4) . 2_665
Fe9 O47 Y1 107.5(2) . 2_665
C96 O48 H48 109.8 . .
N1S C1S C2S 178.3 . .
C1S C2S H2S1 110.6 . .
C1S C2S H2S2 120.2 . .
H2S1 C2S H2S2 102.9 . .
C1S C2S H2S3 114.9 . .
H2S1 C2S H2S3 101.3 . .
H2S2 C2S H2S3 104.6 . .
N2S C3S C4S 164(3) . .
C3S C4S H4S4 112.8 . .
C3S C4S H4S5 108.3 . .
H4S4 C4S H4S5 109.5 . .
C3S C4S H4S6 107.3 . .
H4S4 C4S H4S6 109.5 . .
H4S5 C4S H4S6 109.5 . .
C1M O1M H49 109.1 . .
O1M C1M H1MA 109.5 . .
O1M C1M H1MB 109.5 . .
H1MA C1M H1MB 109.5 . .
O1M C1M H1MC 109.5 . .
H1MA C1M H1MC 109.5 . .
H1MB C1M H1MC 109.5 . .
C2M O2M H2M 109.2 . .
O2M C2M H2M1 108.6 . .
O2M C2M H2M2 107.5 . .
H2M1 C2M H2M2 109.5 . .
O2M C2M H2M3 112.3 . .
H2M1 C2M H2M3 109.5 . .
H2M2 C2M H2M3 109.5 . .
C3M O3M H3M 112.4 . .
O3M C3M H3M1 106.4 . .
O3M C3M H3M2 113.8 . .
H3M1 C3M H3M2 109.5 . .
O3M C3M H3M3 108.1 . .
H3M1 C3M H3M3 109.5 . .
H3M2 C3M H3M3 109.5 . .
C4M O4M H4M 107.3 . .
O4M C4M H4M1 111.3 . .
O4M C4M H4M2 109.1 . .
H4M1 C4M H4M2 109.5 . .
O4M C4M H4M3 108.1 . .
H4M1 C4M H4M3 109.5 . .
H4M2 C4M H4M3 109.5 . .
C5M O5M H5M 110.6 . .
O5M C5M H5M1 107.8 . .
O5M C5M H5M2 110.2 . .
H5M1 C5M H5M2 109.5 . .
O5M C5M H5M3 110.4 . .
H5M1 C5M H5M3 109.5 . .
H5M2 C5M H5M3 109.5 . .
C6M O6M H6M 106.9 . .
O6M C6M H6M1 107.3 . .
O6M C6M H6M2 111.9 . .
H6M1 C6M H6M2 109.5 . .
O6M C6M H6M3 109.3 . .
H6M1 C6M H6M3 109.5 . .
H6M2 C6M H6M3 109.5 . .
C7M O7M H7M 104.0 . .
O7M C7M H7M1 113.1 . .
O7M C7M H7M2 111.3 . .
H7M1 C7M H7M2 109.5 . .
O7M C7M H7M3 103.8 . .
H7M1 C7M H7M3 109.5 . .
H7M2 C7M H7M3 109.5 . .

loop_
_geom_bond_atom_site_label_1
_geom_bond_atom_site_label_2
_geom_bond_distance
_geom_bond_site_symmetry_2
Y1 O15 2.312(5) .
Y1 O1 2.318(5) .
Y1 O47 2.325(5) 2_665
Y1 O14 2.328(5) .
Y1 O3 2.340(5) .
Y1 O16 2.349(5) .
Y1 O13 2.378(5) .
Y1 N1 2.650(6) .
Y1 Fe1 3.3543(13) .
Y1 Fe9 3.4879(12) 2_665
Y2 O5 2.262(5) .
Y2 O25 2.309(5) .
Y2 O27 2.315(5) .
Y2 O23 2.341(4) .
Y2 O28 2.347(5) .
Y2 O7 2.370(5) .
Y2 O26 2.401(4) .
Y2 N5 2.631(6) .
Y2 Fe4 3.3779(12) .
Y2 Fe3 3.4971(13) .
Y3 O38 2.296(4) .
Y3 O35 2.323(5) .
Y3 O37 2.324(5) .
Y3 O9 2.326(5) .
Y3 O11 2.338(5) .
Y3 O40 2.342(5) .
Y3 O39 2.392(5) .
Y3 N9 2.668(6) .
Y3 Fe7 3.3570(13) .
Y3 Fe6 3.4700(13) .
Fe1 O16 1.937(5) .
Fe1 O15 1.955(5) .
Fe1 O19 1.976(5) .
Fe1 O4 2.021(5) .
Fe1 O17 2.026(4) .
Fe1 N2 2.272(6) .
Fe2 O20 1.884(5) .
Fe2 O22 1.988(5) .
Fe2 O17 2.002(5) .
Fe2 O21 2.025(5) .
Fe2 O19 2.030(5) .
Fe2 N3 2.241(6) .
Fe3 O25 1.951(5) .
Fe3 O22 1.985(5) .
Fe3 O23 1.985(5) .
Fe3 N13 1.990(8) .
Fe3 O21 2.014(5) .
Fe3 N4 2.275(6) .
Fe4 O27 1.946(5) .
Fe4 O28 1.952(5) .
Fe4 O31 1.986(4) .
Fe4 O29 2.034(4) .
Fe4 O8 2.043(5) .
Fe4 N6 2.274(6) .
Fe5 O33 1.901(5) .
Fe5 O34 2.000(4) .
Fe5 O29 2.004(5) .
Fe5 O32 2.032(5) .
Fe5 O31 2.041(5) .
Fe5 N7 2.260(6) .
Fe6 O37 1.937(5) .
Fe6 O35 1.976(5) .
Fe6 O34 1.984(5) .
Fe6 O32 2.017(5) .
Fe6 N16 2.061(7) .
Fe6 N8 2.269(6) .
Fe7 O38 1.931(5) .
Fe7 O40 1.950(4) .
Fe7 O43 1.964(4) .
Fe7 O41 2.036(4) .
Fe7 O12 2.043(5) .
Fe7 N10 2.202(6) .
Fe8 O45 1.905(5) .
Fe8 O46 1.990(5) .
Fe8 O41 1.996(4) .
Fe8 O44 2.034(5) .
Fe8 O43 2.051(4) .
Fe8 N11 2.262(6) .
Fe9 O14 1.937(5) 2_665
Fe9 O46 1.986(5) .
Fe9 O47 1.994(5) .
Fe9 N19' 2.011(7) .
Fe9 N19 2.011(7) .
Fe9 O44 2.041(5) .
Fe9 N12 2.300(6) .
Fe9 Y1 3.4880(12) 2_665
C1 O2 1.263(8) .
C1 O1 1.301(8) .
C1 C2 1.493(10) .
C2 C3 1.508(9) .
C2 C4 1.521(9) .
C2 H2 1.0000 .
C3 H3A 0.9800 .
C3 H3B 0.9800 .
C3 H3C 0.9800 .
C4 H4A 0.9800 .
C4 H4B 0.9800 .
C4 H4C 0.9800 .
C5 O3 1.243(8) .
C5 O4 1.286(8) .
C5 C6 1.532(9) .
C6 C7 1.506(10) .
C6 C8 1.516(10) .
C6 H6 1.0000 .
C7 H7A 0.9800 .
C7 H7B 0.9800 .
C7 H7C 0.9800 .
C8 H8A 0.9800 .
C8 H8B 0.9800 .
C8 H8C 0.9800 .
C9 O6 1.255(9) .
C9 O5 1.272(9) .
C9 C10 1.494(12) .
C10 C12 1.347(12) .
C10 C11 1.539(11) .
C10 H10 1.0000 .
C11 H11A 0.9800 .
C11 H11B 0.9800 .
C11 H11C 0.9800 .
C12 H12A 0.9800 .
C12 H12B 0.9800 .
C12 H12C 0.9800 .
C13 O7 1.253(8) .
C13 O8 1.269(8) .
C13 C14 1.523(10) .
C14 C15' 1.40(2) .
C14 C16 1.410(16) .
C14 C16' 1.54(3) .
C14 C15 1.548(15) .
C14 H14 1.0000 .
C14 H14' 1.0000 .
C15 H15A 0.9800 .
C15 H15B 0.9800 .
C15 H15C 0.9800 .
C16 H16A 0.9800 .
C16 H16B 0.9800 .
C16 H16C 0.9800 .
C15' H15D 0.9800 .
C15' H15E 0.9800 .
C15' H15F 0.9800 .
C16' H16D 0.9800 .
C16' H16E 0.9800 .
C16' H16F 0.9800 .
C17 O9 1.254(10) .
C17 O10 1.260(10) .
C17 C18 1.505(14) .
C18 C19 1.419(14) .
C18 C20 1.445(14) .
C18 H18 1.0000 .
C19 H19A 0.9800 .
C19 H19B 0.9800 .
C19 H19C 0.9800 .
C20 H20A 0.9800 .
C20 H20B 0.9800 .
C20 H20C 0.9800 .
C21 O11 1.264(8) .
C21 O12 1.284(8) .
C21 C22 1.508(9) .
C22 C23 1.511(9) .
C22 C24 1.546(10) .
C22 H22 1.0000 .
C23 H23A 0.9800 .
C23 H23B 0.9800 .
C23 H23C 0.9800 .
C24 H24A 0.9800 .
C24 H24B 0.9800 .
C24 H24C 0.9800 .
C25 N1 1.477(8) .
C25 C26 1.485(10) .
C25 H25A 0.9900 .
C25 H25B 0.9900 .
C26 O13 1.417(8) .
C26 H26A 0.9900 .
C26 H26B 0.9900 .
C27 C28 1.497(9) .
C27 N1 1.498(8) .
C27 H27A 0.9900 .
C27 H27B 0.9900 .
C28 O14 1.415(8) .
C28 H28A 0.9900 .
C28 H28B 0.9900 .
C29 N1 1.464(8) .
C29 C30 1.548(9) .
C29 H29A 0.9900 .
C29 H29B 0.9900 .
C30 O15 1.391(8) .
C30 H30A 0.9900 .
C30 H30B 0.9900 .
C31 N2 1.465(8) .
C31 C32 1.504(9) .
C31 H31A 0.9900 .
C31 H31B 0.9900 .
C32 O16 1.405(8) .
C32 H32A 0.9900 .
C32 H32B 0.9900 .
C33 N2 1.491(8) .
C33 C34 1.505(8) .
C33 H33A 0.9900 .
C33 H33B 0.9900 .
C34 O17 1.419(8) .
C34 H34A 0.9900 .
C34 H34B 0.9900 .
C35 N2 1.478(8) .
C35 C36 1.487(9) .
C35 H35A 0.9900 .
C35 H35B 0.9900 .
C36 O18 1.450(8) .
C36 H36A 0.9900 .
C36 H36B 0.9900 .
C37 N3 1.474(9) .
C37 C38 1.501(9) .
C37 H37A 0.9900 .
C37 H37B 0.9900 .
C38 O19 1.397(7) .
C38 H38A 0.9900 .
C38 H38B 0.9900 .
C39 N3 1.465(9) .
C39 C40 1.529(10) .
C39 H39A 0.9900 .
C39 H39B 0.9900 .
C40 O20 1.364(9) .
C40 H40A 0.9900 .
C40 H40B 0.9900 .
C41 C42 1.469(9) .
C41 N3 1.501(8) .
C41 H41A 0.9900 .
C41 H41B 0.9900 .
C42 O21 1.443(7) .
C42 H42A 0.9900 .
C42 H42B 0.9900 .
C43 N4 1.494(8) .
C43 C44 1.499(10) .
C43 H43A 0.9900 .
C43 H43B 0.9900 .
C44 O22 1.414(7) .
C44 H44A 0.9900 .
C44 H44B 0.9900 .
C45 N4 1.490(9) .
C45 C46 1.521(9) .
C45 H45A 0.9900 .
C45 H45B 0.9900 .
C46 O23 1.425(7) .
C46 H46A 0.9900 .
C46 H46B 0.9900 .
C47 N4 1.493(9) .
C47 C48 1.533(9) .
C47 H47A 0.9900 .
C47 H47B 0.9900 .
C48 O24 1.431(8) .
C48 H48A 0.9900 .
C48 H48B 0.9900 .
C49 N5 1.475(8) .
C49 C50 1.501(9) .
C49 H49A 0.9900 .
C49 H49B 0.9900 .
C50 O25 1.417(8) .
C50 H50A 0.9900 .
C50 H50B 0.9900 .
C51 N5 1.474(8) .
C51 C52 1.507(9) .
C51 H51A 0.9900 .
C51 H51B 0.9900 .
C52 O26 1.421(8) .
C52 H52A 0.9900 .
C52 H52B 0.9900 .
C53 N5 1.481(8) .
C53 C54 1.530(9) .
C53 H53A 0.9900 .
C53 H53B 0.9900 .
C54 O27 1.411(8) .
C54 H54A 0.9900 .
C54 H54B 0.9900 .
C55 C56 1.479(9) .
C55 N6 1.488(8) .
C55 H55A 0.9900 .
C55 H55B 0.9900 .
C56 O28 1.373(8) .
C56 H56A 0.9900 .
C56 H56B 0.9900 .
C57 N6 1.473(8) .
C57 C58 1.506(9) .
C57 H57A 0.9900 .
C57 H57B 0.9900 .
C58 O29 1.425(8) .
C58 H58A 0.9900 .
C58 H58B 0.9900 .
C59 N6 1.502(8) .
C59 C60 1.520(9) .
C59 H59A 0.9900 .
C59 H59B 0.9900 .
C60 O30 1.424(9) .
C60 H60A 0.9900 .
C60 H60B 0.9900 .
C61 N7 1.497(8) .
C61 C62 1.525(9) .
C61 H61A 0.9900 .
C61 H61B 0.9900 .
C62 O31 1.408(7) .
C62 H62A 0.9900 .
C62 H62B 0.9900 .
C63 N7 1.478(8) .
C63 C64 1.528(10) .
C63 H63A 0.9900 .
C63 H63B 0.9900 .
C64 O32 1.423(8) .
C64 H64A 0.9900 .
C64 H64B 0.9900 .
C65 N7 1.456(8) .
C65 C66 1.538(9) .
C65 H65A 0.9900 .
C65 H65B 0.9900 .
C66 O33 1.394(8) .
C66 H66A 0.9900 .
C66 H66B 0.9900 .
C67 N8 1.483(8) .
C67 C68 1.516(9) .
C67 H67A 0.9900 .
C67 H67B 0.9900 .
C68 O34 1.409(8) .
C68 H68A 0.9900 .
C68 H68B 0.9900 .
C69 N8 1.466(8) .
C69 C70 1.517(9) .
C69 H69A 0.9900 .
C69 H69B 0.9900 .
C70 O35 1.408(8) .
C70 H70A 0.9900 .
C70 H70B 0.9900 .
C71 C72 1.520(9) .
C71 N8 1.528(8) .
C71 H71A 0.9900 .
C71 H71B 0.9900 .
C72 O36 1.423(8) .
C72 H72A 0.9900 .
C72 H72B 0.9900 .
C73 N9 1.469(8) .
C73 C74 1.518(9) .
C73 H73A 0.9900 .
C73 H73B 0.9900 .
C74 O37 1.408(8) .
C74 H74A 0.9900 .
C74 H74B 0.9900 .
C75 N9 1.480(8) .
C75 C76 1.502(9) .
C75 H75A 0.9900 .
C75 H75B 0.9900 .
C76 O38 1.429(8) .
C76 H76A 0.9900 .
C76 H76B 0.9900 .
C77 N9 1.484(9) .
C77 C78 1.494(9) .
C77 H77A 0.9900 .
C77 H77B 0.9900 .
C78 O39 1.435(8) .
C78 H78A 0.9900 .
C78 H78B 0.9900 .
C79 N10 1.467(8) .
C79 C80 1.526(9) .
C79 H79A 0.9900 .
C79 H79B 0.9900 .
C80 O40 1.400(8) .
C80 H80A 0.9900 .
C80 H80B 0.9900 .
C81 C82 1.483(9) .
C81 N10 1.520(8) .
C81 H81A 0.9900 .
C81 H81B 0.9900 .
C82 O41 1.403(8) .
C82 H82A 0.9900 .
C82 H82B 0.9900 .
C83 N10 1.485(8) .
C83 C84 1.487(9) .
C83 H83A 0.9900 .
C83 H83B 0.9900 .
C84 O42 1.427(8) .
C84 H84A 0.9900 .
C84 H84B 0.9900 .
C85 N11 1.475(8) .
C85 C86 1.499(9) .
C85 H85A 0.9900 .
C85 H85B 0.9900 .
C86 O43 1.402(7) .
C86 H86A 0.9900 .
C86 H86B 0.9900 .
C87 N11 1.479(8) .
C87 C88 1.492(9) .
C87 H87A 0.9900 .
C87 H87B 0.9900 .
C88 O44 1.426(7) .
C88 H88A 0.9900 .
C88 H88B 0.9900 .
C89 N11 1.472(8) .
C89 C90 1.549(9) .
C89 H89A 0.9900 .
C89 H89B 0.9900 .
C90 O45 1.402(8) .
C90 H90A 0.9900 .
C90 H90B 0.9900 .
C91 N12 1.482(8) .
C91 C92 1.520(10) .
C91 H91A 0.9900 .
C91 H91B 0.9900 .
C92 O46 1.426(8) .
C92 H92A 0.9900 .
C92 H92B 0.9900 .
C93 N12 1.479(9) .
C93 C94 1.529(9) .
C93 H93A 0.9900 .
C93 H93B 0.9900 .
C94 O47 1.407(8) .
C94 H94A 0.9900 .
C94 H94B 0.9900 .
C95 N12 1.462(9) .
C95 C96 1.521(10) .
C95 H95A 0.9900 .
C95 H95B 0.9900 .
C96 O48 1.405(9) .
C96 H96A 0.9900 .
C96 H96B 0.9900 .
N13 N14' 0.95(3) .
N13 N14 1.166(15) .
N16 N17 1.144(8) .
N17 N18 1.198(8) .
N14 N15 1.205(15) .
N14' N15' 1.28(3) .
N19 N20 1.139(9) .
N20 N21 1.220(11) .
N19' N20' 1.134(15) .
N20' N21' 1.214(16) .
O13 H13 0.9930 .
O14 Fe9 1.937(5) 2_665
O18 H18A 0.8398 .
O24 H24 0.8400 .
O26 H26 0.9930 .
O30 H30 0.8494 .
O36 H36 0.8400 .
O39 H39 0.9930 .
O42 H42 0.8400 .
O47 Y1 2.326(5) 2_665
O48 H48 0.8400 .
N1S C1S 1.1375 .
C1S C2S 1.4593 .
C2S H2S1 1.0472 .
C2S H2S2 0.9995 .
C2S H2S3 1.0228 .
N2S C3S 1.157(8) .
C3S C4S 1.516(9) .
C4S H4S4 0.9800 .
C4S H4S5 0.9800 .
C4S H4S6 0.9800 .
O1M C1M 1.415(8) .
O1M H49 0.8400 .
C1M H1MA 0.9800 .
C1M H1MB 0.9800 .
C1M H1MC 0.9800 .
O2M C2M 1.310(14) .
O2M H2M 0.8400 .
C2M H2M1 0.9800 .
C2M H2M2 0.9800 .
C2M H2M3 0.9800 .
O3M C3M 1.329(14) .
O3M H3M 0.8400 .
C3M H3M1 0.9800 .
C3M H3M2 0.9800 .
C3M H3M3 0.9800 .
O4M C4M 1.329(14) .
O4M H4M 0.8492 .
C4M H4M1 0.9800 .
C4M H4M2 0.9800 .
C4M H4M3 0.9800 .
O5M C5M 1.314(13) .
O5M H5M 0.8400 .
C5M H5M1 0.9800 .
C5M H5M2 0.9800 .
C5M H5M3 0.9800 .
O6M C6M 1.328(16) .
O6M H6M 0.8400 .
C6M H6M1 0.9800 .
C6M H6M2 0.9800 .
C6M H6M3 0.9800 .
O7M C7M 1.336(14) .
O7M H7M 0.8400 .
C7M H7M1 0.9800 .
C7M H7M2 0.9800 .
C7M H7M3 0.9800 .

loop_
_geom_hbond_atom_site_label_D
_geom_hbond_atom_site_label_H
_geom_hbond_atom_site_label_A
_geom_hbond_distance_DH
_geom_hbond_distance_HA
_geom_hbond_distance_DA
_geom_hbond_angle_DHA
_geom_hbond_site_symmetry_A
O13 H13 O2 0.99 1.59 2.533(7) 157.7 .
O18 H18A O1M 0.84 1.91 2.740(8) 170.6 2_666
O24 H24 O33 0.84 1.85 2.606(7) 149.0 .
O26 H26 O6 0.99 1.58 2.521(7) 157.0 .
O30 H30 O42 0.85 1.98 2.823(8) 175.9 1_655
O36 H36 O45 0.84 1.79 2.628(7) 175.6 .
O39 H39 O10 0.99 1.66 2.585(8) 152.9 .
O42 H42 N18 0.84 1.92 2.744(9) 165.9 1_455
O48 H48 O20 0.84 1.77 2.600(7) 171.6 2_665
O1M H49 O10 0.84 1.83 2.668(8) 172.5 .
O2M H2M O24 0.84 1.93 2.755(11) 165.8 .
O4M H4M O36 0.85 1.89 2.672(15) 152.8 .
